data_7712286
loop_
_publ_author_name
'Song, Li-Cheng'
'Wang, Yin-Peng'
'Dong, Yi-Xiong'
'Yang, Xi-Yue'

_publ_section_title
;
 Functionalized nickel(II)-iron(II) dithiolates as biomimetic models of
 [NiFe]-H2ases
;
_journal_name_full 'Dalton Transactions'
_journal_paper_doi 10.1039/D3DT00039G
_journal_year 2023
_chemical_formula_sum 'C129 H120 Cl6 F24 Fe2 N2 Ni2 O4 P12 S4'
_chemical_formula_weight 3159.96
_space_group_crystal_system monoclinic
_space_group_IT_number 14
_space_group_name_Hall '-P 2ybc'
_space_group_name_H-M_alt 'P 1 21/c 1'
_atom_sites_solution_hydrogens mixed
_atom_sites_solution_primary direct
_audit_creation_date 2023-02-02
_audit_creation_method
;
Olex2 1.2
(compiled 2018.05.29 svn.r3508 for OlexSys, GUI svn.r5506)
;
_audit_update_record
;
2023-02-09 deposited with the CCDC.	2023-02-14 downloaded from the CCDC.
;
_cell_angle_alpha 90
_cell_angle_beta 96.98(3)
_cell_angle_gamma 90
_cell_formula_units_Z 4
_cell_length_a 22.641(5)
_cell_length_b 22.520(5)
_cell_length_c 27.283(6)
_cell_measurement_reflns_used 30617
_cell_measurement_temperature 113
_cell_measurement_theta_max 27.9745
_cell_measurement_theta_min 1.4278
_cell_volume 13808(5)
_computing_cell_refinement 'CrystalClear (Rigaku Inc., 2008)'
_computing_data_collection 'CrystalClear (Rigaku Inc., 2008)'
_computing_data_reduction 'CrystalClear (Rigaku Inc., 2008)'
_computing_molecular_graphics 'Olex2 (Dolomanov et al., 2009)'
_computing_publication_material 'Olex2 (Dolomanov et al., 2009)'
_computing_structure_refinement 'ShelXL (Sheldrick, 2018)'
_computing_structure_solution 'ShelXT (Sheldrick, 2018)'
_diffrn_ambient_temperature 113
_diffrn_detector_area_resol_mean 28.5714
_diffrn_measured_fraction_theta_full 0.998
_diffrn_measured_fraction_theta_max 0.995
_diffrn_measurement_device_type 'Saturn70 (4x4 bin mode)'
_diffrn_measurement_method dtprofit.ref
_diffrn_radiation_monochromator Confocal
_diffrn_radiation_type MoK\a
_diffrn_radiation_wavelength 0.71073
_diffrn_reflns_av_R_equivalents 0.0741
_diffrn_reflns_av_unetI/netI 0.0570
_diffrn_reflns_Laue_measured_fraction_full 0.998
_diffrn_reflns_Laue_measured_fraction_max 0.995
_diffrn_reflns_limit_h_max 29
_diffrn_reflns_limit_h_min -29
_diffrn_reflns_limit_k_max 29
_diffrn_reflns_limit_k_min -29
_diffrn_reflns_limit_l_max 35
_diffrn_reflns_limit_l_min -34
_diffrn_reflns_number 166584
_diffrn_reflns_point_group_measured_fraction_full 0.998
_diffrn_reflns_point_group_measured_fraction_max 0.995
_diffrn_reflns_theta_full 25.242
_diffrn_reflns_theta_max 27.952
_diffrn_reflns_theta_min 1.280
_exptl_absorpt_coefficient_mu 0.875
_exptl_absorpt_correction_T_max 1.0000
_exptl_absorpt_correction_T_min 0.7459
_exptl_absorpt_correction_type multi-scan
_exptl_absorpt_process_details
;
CrysAlisPro 1.171.39.46 (Rigaku Oxford Diffraction, 2018)
Empirical absorption correction using spherical harmonics,
 implemented in SCALE3 ABSPACK scaling algorithm.
;
_exptl_crystal_colour 'clear light red'
_exptl_crystal_density_diffrn 1.520
_exptl_crystal_description block
_exptl_crystal_F_000 6440
_exptl_crystal_size_max 0.05
_exptl_crystal_size_mid 0.04
_exptl_crystal_size_min 0.03
_refine_diff_density_max 1.235
_refine_diff_density_min -0.969
_refine_diff_density_rms 0.095
_refine_ls_extinction_method none
_refine_ls_goodness_of_fit_ref 1.084
_refine_ls_hydrogen_treatment mixed
_refine_ls_matrix_type full
_refine_ls_number_parameters 1709
_refine_ls_number_reflns 33026
_refine_ls_number_restraints 16
_refine_ls_restrained_S_all 1.084
_refine_ls_R_factor_all 0.0933
_refine_ls_R_factor_gt 0.0720
_refine_ls_shift/su_max 0.001
_refine_ls_shift/su_mean 0.000
_refine_ls_structure_factor_coef Fsqd
_refine_ls_weighting_details 'w=1/[\s^2^(Fo^2^)+(0.0927P)^2^+17.6461P] where P=(Fo^2^+2Fc^2^)/3'
_refine_ls_weighting_scheme calc
_refine_ls_wR_factor_gt 0.1802
_refine_ls_wR_factor_ref 0.1969
_reflns_Friedel_coverage 0.000
_reflns_number_gt 25590
_reflns_number_total 33026
_reflns_threshold_expression 'I > 2\s(I)'
_cod_data_source_file d3dt00039g2.cif
_cod_data_source_block r20181030c
_cod_depositor_comments
;
The following automatic conversions were performed:

data item '_exptl_absorpt_correction_type' value 'Multi-scan' was
changed to 'multi-scan' in accordance with the
/home/data/users/saulius/crontab/automatic-downloads/rss-feeds/RSC/lib/dictionaries/cif_core.dic
dictionary named 'cif_core.dic' version 2.4.2 last updated on
2011-04-26.

Automatic conversion script
Id: cif_fix_values 7556 2019-12-06 15:28:31Z antanas 
;
_cod_database_code 7712286
_shelx_shelxl_version_number 2018/1
_shelx_space_group_comment
;
The symmetry employed for this shelxl refinement is uniquely defined
by the following loop, which should always be used as a source of
symmetry information in preference to the above space-group names.
They are only intended as comments.
;
_shelx_estimated_absorpt_t_max 0.974
_shelx_estimated_absorpt_t_min 0.958
_olex2_refinement_description
;
1. Fixed Uiso
 At 1.2 times of:
  All C(H) groups, All C(H,H) groups
2. Restrained distances
 C129-Cl5 = C129-Cl6 = C130-Cl5' = C130-Cl6'
 1.72 with sigma of 0.01
3. Uiso/Uaniso restraints and constraints
Uanis(C40) \\sim Ueq, Uanis(C40A) \\sim Ueq: with sigma of 0.001 and sigma for
terminal atoms of 0.002
Uanis(C39A) = Uanis(C39)
Uanis(F8) = Uanis(F8A)
Uanis(F10A) = Uanis(F10)
Uanis(F9) = Uanis(F9A)
Uanis(C129) = Uanis(C130)
Uanis(Cl5) = Uanis(Cl5')
Uanis(Cl6) = Uanis(Cl6')
Uanis(C59) = Uanis(C59')
Uanis(C60) = Uanis(C60')
Uanis(C61) = Uanis(C61')
Uanis(C62) = Uanis(C62')
Uanis(C63) = Uanis(C63')
4. Others
 Sof(F8A)=Sof(F9A)=Sof(F10A)=Sof(F11A)=Sof(H41A)=Sof(C39A)=Sof(H39A)=Sof(C40A)=
 Sof(H40A)=1-FVAR(1)
 Sof(F8)=Sof(F9)=Sof(F10)=Sof(F11)=Sof(C39)=Sof(H39)=Sof(C40)=Sof(H40)=
 Sof(H41)=FVAR(1)
 Sof(Cl5')=Sof(Cl6')=Sof(C130)=Sof(H13A)=Sof(H13B)=1-FVAR(2)
 Sof(Cl5)=Sof(Cl6)=Sof(C129)=Sof(H12E)=Sof(H12F)=FVAR(2)
 Sof(C59')=Sof(H59')=Sof(C60')=Sof(H60')=Sof(C61')=Sof(H61')=Sof(C62')=
 Sof(H62')=Sof(C63')=Sof(H63')=1-FVAR(3)
 Sof(C59)=Sof(H59)=Sof(C60)=Sof(H60)=Sof(C61)=Sof(H61)=Sof(C62)=Sof(H62)=
 Sof(C63)=Sof(H63)=FVAR(3)
5.a :
 C59'(C60',C61',C62',C63',C64,C65,C66)
5.b Secondary CH2 refined with riding coordinates:
 C3(H3A,H3B), C4(H4A,H4B), C5(H5A,H5B), C44(H44A,H44B), C51(H51A,H51B),
 C66(H66A,H66B), C67(H67A,H67B), C68(H68A,H68B), C107(H10A,H10B), C114(H11A,
 H11B), C127(H12A,H12B), C128(H12C,H12D), C129(H12E,H12F), C130(H13A,H13B)
5.c Aromatic/amide H refined with riding coordinates:
 C7(H7), C8(H8), C9(H9), C10(H10), C11(H11), C13(H13), C14(H14), C15(H15),
 C16(H16), C17(H17), C18(H18), C19(H19), C21(H21), C22(H22), C23(H23), C24(H24),
  C25(H25), C27(H27), C28(H28), C29(H29), C30(H30), C31(H31), C33(H33),
 C34(H34), C35(H35), C36(H36), C37(H37), C39(H39), C40(H40), C41(H41A),
 C42(H42), C43(H43), C46(H46), C47(H47), C48(H48), C49(H49), C50(H50), C53(H53),
  C54(H54), C55(H55), C56(H56), C57(H57), C59(H59), C60(H60), C61(H61),
 C62(H62), C63(H63), C59'(H59'), C60'(H60'), C61'(H61'), C62'(H62'), C63'(H63'),
  C70(H70), C71(H71), C72(H72), C73(H73), C74(H74), C76(H76), C77(H77),
 C78(H78), C79(H79), C80(H80), C81(H81), C82(H82), C84(H84), C85(H85), C86(H86),
  C87(H87), C88(H88), C90(H90), C91(H91), C92(H92), C93(H93), C94(H94),
 C96(H96), C97(H97), C98(H98), C99(H99), C100(H100), C102(H102), C103(H103),
 C104(H104), C105(H105), C106(H106), C109(H109), C110(H110), C111(H111),
 C112(H112), C113(H113), C116(H116), C117(H117), C118(H118), C119(H119),
 C120(H120), C122(H122), C123(H123), C124(H124), C125(H125), C126(H126),
 C39A(H39A), C40A(H40A)
;
_olex2_submission_special_instructions 'No special instructions were received'

loop_
_space_group_symop_operation_xyz
'x, y, z'
'-x, y+1/2, -z+1/2'
'-x, -y, -z'
'x, -y-1/2, z-1/2'

loop_
_atom_site_label
_atom_site_type_symbol
_atom_site_fract_x
_atom_site_fract_y
_atom_site_fract_z
_atom_site_U_iso_or_equiv
_atom_site_adp_type
_atom_site_occupancy
_atom_site_site_symmetry_order
_atom_site_calc_flag
_atom_site_refinement_flags_posn
_atom_site_refinement_flags_adp
_atom_site_refinement_flags_occupancy
_atom_site_disorder_assembly
_atom_site_disorder_group
S1 S 0.18386(4) 0.25362(4) 0.34768(4) 0.0315(2) Uani 1 1 d . . . . .
S2 S 0.29380(4) 0.31220(4) 0.39134(4) 0.0331(2) Uani 1 1 d . . . . .
S3 S 0.79726(4) 0.28860(4) 0.29498(3) 0.02959(19) Uani 1 1 d . . . . .
S4 S 0.82494(4) 0.25851(4) 0.39963(3) 0.02695(18) Uani 1 1 d . . . . .
Cl1 Cl 0.53089(9) 0.01027(11) 0.38813(8) 0.1045(7) Uani 1 1 d . . . A 1
Cl2 Cl 0.54476(9) 0.13464(11) 0.36988(11) 0.1263(9) Uani 1 1 d . . . B 1
Cl3 Cl 0.47376(12) 0.27639(15) 0.10921(11) 0.1423(11) Uani 1 1 d . . . . .
Cl4 Cl 0.50078(18) 0.1453(2) 0.09784(12) 0.199(2) Uani 1 1 d . . . . .
Cl5 Cl 0.1552(2) 0.3736(2) 0.16470(18) 0.1796(19) Uani 0.788(3) 1 d D . P C 1
Cl6 Cl 0.0976(2) 0.2561(2) 0.1529(2) 0.189(2) Uani 0.788(3) 1 d D . P C 1
Cl5' Cl 0.1297(9) 0.4070(9) 0.2072(7) 0.1796(19) Uani 0.212(3) 1 d D . P C 2
Cl6' Cl 0.1789(8) 0.4063(8) 0.1228(8) 0.189(2) Uani 0.212(3) 1 d D . P C 2
F1 F 0.0764(2) 0.39670(16) 0.60838(15) 0.0961(14) Uani 1 1 d . . . . .
F2 F 0.13842(14) 0.4762(2) 0.60701(14) 0.0860(12) Uani 1 1 d . . . . .
F3 F 0.06843(17) 0.47491(19) 0.65957(11) 0.0822(11) Uani 1 1 d . . . . .
F4 F -0.00117(13) 0.45956(14) 0.59625(12) 0.0605(8) Uani 1 1 d . . . . .
F5 F 0.06961(16) 0.45805(14) 0.54449(10) 0.0657(9) Uani 1 1 d . . . . .
F6 F 0.05916(14) 0.53605(12) 0.59433(11) 0.0575(8) Uani 1 1 d . . . . .
F7 F 0.1444(2) 0.90419(17) 0.40970(15) 0.0995(14) Uani 1 1 d . . . . .
F8 F 0.0522(5) 0.9015(4) 0.3753(3) 0.104(2) Uani 0.647(6) 1 d . . P D 1
F9 F 0.1119(4) 0.8321(3) 0.3543(3) 0.108(3) Uani 0.647(6) 1 d . . P D 1
F10 F 0.1403(5) 0.8137(4) 0.4409(6) 0.154(7) Uani 0.647(6) 1 d . . P D 1
F11 F 0.0772(5) 0.8806(5) 0.4547(2) 0.118(4) Uani 0.647(6) 1 d . . P D 1
F12 F 0.04643(16) 0.80101(18) 0.40480(13) 0.0787(10) Uani 1 1 d . . . . .
F13 F 0.3333(3) 0.0755(4) 0.2365(3) 0.204(4) Uani 1 1 d . . . . .
F14 F 0.3536(2) 0.14881(18) 0.28787(14) 0.0926(12) Uani 1 1 d . . . . .
F15 F 0.3582(4) 0.1642(3) 0.2072(2) 0.176(3) Uani 1 1 d . . . . .
F16 F 0.4136(3) 0.0841(4) 0.2046(2) 0.207(4) Uani 1 1 d . . . . .
F17 F 0.4160(3) 0.0740(3) 0.2877(2) 0.153(2) Uani 1 1 d . . . . .
F18 F 0.4425(3) 0.1588(4) 0.2576(2) 0.178(3) Uani 1 1 d . . . . .
F19 F 0.3846(2) 0.4310(2) 0.28435(16) 0.1081(15) Uani 1 1 d . . . . .
F20 F 0.3459(2) 0.37600(17) 0.22240(16) 0.0980(13) Uani 1 1 d . . . . .
F21 F 0.41522(19) 0.4412(2) 0.2088(2) 0.137(2) Uani 1 1 d . . . . .
F22 F 0.3596(2) 0.51385(19) 0.2374(2) 0.1281(19) Uani 1 1 d . . . . .
F23 F 0.29297(17) 0.44805(17) 0.25161(15) 0.0853(12) Uani 1 1 d . . . . .
F24 F 0.3235(2) 0.4588(3) 0.17682(15) 0.125(2) Uani 1 1 d . . . . .
F8A F 0.0600(9) 0.8794(7) 0.3625(6) 0.104(2) Uani 0.353(6) 1 d . . P D 2
F9A F 0.1369(9) 0.8151(7) 0.3883(7) 0.108(3) Uani 0.353(6) 1 d . . P D 2
F10A F 0.1099(9) 0.8274(9) 0.4591(13) 0.154(7) Uani 0.353(6) 1 d . . P D 2
F11A F 0.0387(10) 0.8856(5) 0.4364(8) 0.132(8) Uani 0.353(6) 1 d . . P D 2
Fe1 Fe 0.19549(2) 0.33893(2) 0.39479(2) 0.02600(12) Uani 1 1 d . . . . .
Fe2 Fe 0.80993(2) 0.19638(2) 0.33146(2) 0.02586(12) Uani 1 1 d . . . . .
N1 N 0.34056(15) 0.06510(15) 0.41164(15) 0.0404(8) Uani 1 1 d . . . . .
N2 N 0.66945(15) 0.45002(15) 0.39490(12) 0.0356(7) Uani 1 1 d . . . . .
Ni1 Ni 0.26716(2) 0.21608(2) 0.38875(2) 0.02943(11) Uani 1 1 d . . . . .
Ni2 Ni 0.76348(2) 0.32749(2) 0.36186(2) 0.02485(11) Uani 1 1 d . . . . .
O1 O 0.18445(14) 0.42105(14) 0.31010(12) 0.0451(7) Uani 1 1 d . . . . .
O2 O 0.19239(14) 0.27696(13) 0.48952(11) 0.0411(7) Uani 1 1 d . . . . .
O3 O 0.93802(12) 0.18505(14) 0.32300(11) 0.0402(7) Uani 1 1 d . . . . .
O4 O 0.68307(12) 0.18455(14) 0.34334(11) 0.0416(7) Uani 1 1 d . . . . .
P1 P 0.21161(4) 0.42056(4) 0.44042(4) 0.0293(2) Uani 1 1 d . . . . .
P2 P 0.09834(4) 0.35332(4) 0.39633(4) 0.02727(19) Uani 1 1 d . . . . .
P3 P 0.23596(5) 0.12367(5) 0.38153(5) 0.0398(3) Uani 1 1 d . . . . .
P4 P 0.34966(5) 0.18663(4) 0.43191(4) 0.0340(2) Uani 1 1 d . . . . .
P5 P 0.81459(5) 0.10579(4) 0.36624(4) 0.0321(2) Uani 1 1 d . . . . .
P6 P 0.78847(5) 0.15096(5) 0.25917(4) 0.0331(2) Uani 1 1 d . . . . .
P7 P 0.71045(5) 0.39428(5) 0.31632(4) 0.0320(2) Uani 1 1 d . . . . .
P8 P 0.74346(4) 0.36114(4) 0.43348(3) 0.02573(19) Uani 1 1 d . . . . .
P9 P 0.06888(5) 0.46562(5) 0.60204(4) 0.0405(2) Uani 1 1 d . . . . .
P10 P 0.09291(7) 0.85423(6) 0.40709(5) 0.0570(3) Uani 1 1 d . . . . .
P11 P 0.38728(11) 0.11784(13) 0.24673(7) 0.1064(9) Uani 1 1 d . . . . .
P12 P 0.35542(6) 0.44456(6) 0.23020(5) 0.0539(3) Uani 1 1 d . . . . .
C1 C 0.19008(17) 0.38817(17) 0.34173(16) 0.0340(8) Uani 1 1 d . . . . .
C2 C 0.19522(17) 0.29866(16) 0.45226(16) 0.0319(8) Uani 1 1 d . . . . .
C3 C 0.2092(2) 0.2727(2) 0.28836(16) 0.0462(11) Uani 1 1 d . . . . .
H3A H 0.195685 0.242230 0.264498 0.055 Uiso 1 1 calc R . . . .
H3B H 0.190677 0.309792 0.276808 0.055 Uiso 1 1 calc R . . . .
C4 C 0.2766(2) 0.2791(2) 0.28994(19) 0.0523(12) Uani 1 1 d . . . . .
H4A H 0.294554 0.240611 0.297541 0.063 Uiso 1 1 calc R . . . .
H4B H 0.285311 0.290142 0.257201 0.063 Uiso 1 1 calc R . . . .
C5 C 0.3063(2) 0.3239(2) 0.32651(18) 0.0469(11) Uani 1 1 d . . . . .
H5A H 0.292049 0.363191 0.316506 0.056 Uiso 1 1 calc R . . . .
H5B H 0.348769 0.323043 0.324648 0.056 Uiso 1 1 calc R . . . .
C6 C 0.24603(17) 0.48309(16) 0.41300(15) 0.0316(8) Uani 1 1 d . . . . .
C7 C 0.2989(2) 0.4745(2) 0.39235(19) 0.0463(11) Uani 1 1 d . . . . .
H7 H 0.315216 0.436666 0.391785 0.056 Uiso 1 1 calc R . . . .
C8 C 0.3272(2) 0.5220(2) 0.37266(19) 0.0485(11) Uani 1 1 d . . . . .
H8 H 0.362788 0.516182 0.359579 0.058 Uiso 1 1 calc R . . . .
C9 C 0.3021(2) 0.5777(2) 0.37263(15) 0.0428(10) Uani 1 1 d . . . . .
H9 H 0.321246 0.609831 0.360053 0.051 Uiso 1 1 calc R . . . .
C10 C 0.2490(2) 0.58583(19) 0.39116(15) 0.0403(9) Uani 1 1 d . . . . .
H10 H 0.231807 0.623385 0.389940 0.048 Uiso 1 1 calc R . . . .
C11 C 0.22074(18) 0.53961(17) 0.41146(14) 0.0329(8) Uani 1 1 d . . . . .
H11 H 0.184938 0.545980 0.424117 0.039 Uiso 1 1 calc R . . . .
C12 C 0.2530(2) 0.41289(18) 0.50111(16) 0.0394(9) Uani 1 1 d . . . . .
C13 C 0.3152(2) 0.4132(2) 0.5063(2) 0.0570(13) Uani 1 1 d . . . . .
H13 H 0.335019 0.418314 0.478662 0.068 Uiso 1 1 calc R . . . .
C14 C 0.3470(3) 0.4060(3) 0.5515(3) 0.0710(17) Uani 1 1 d . . . . .
H14 H 0.388322 0.406117 0.554755 0.085 Uiso 1 1 calc R . . . .
C15 C 0.3182(3) 0.3987(3) 0.5918(3) 0.080(2) Uani 1 1 d . . . . .
H15 H 0.340130 0.393960 0.622661 0.096 Uiso 1 1 calc R . . . .
C16 C 0.2563(3) 0.3980(2) 0.5879(2) 0.0703(18) Uani 1 1 d . . . . .
H16 H 0.237438 0.392916 0.616053 0.084 Uiso 1 1 calc R . . . .
C17 C 0.2228(3) 0.4050(2) 0.54236(17) 0.0510(12) Uani 1 1 d . . . . .
H17 H 0.181480 0.404490 0.539304 0.061 Uiso 1 1 calc R . . . .
C18 C 0.13931(17) 0.44758(17) 0.45171(14) 0.0317(8) Uani 1 1 d . . . . .
H18 H 0.136328 0.481040 0.471240 0.038 Uiso 1 1 calc R . . . .
C19 C 0.09035(17) 0.41954(17) 0.43203(14) 0.0307(8) Uani 1 1 d . . . . .
H19 H 0.052856 0.433798 0.436600 0.037 Uiso 1 1 calc R . . . .
C20 C 0.05984(16) 0.29633(17) 0.42785(15) 0.0316(8) Uani 1 1 d . . . . .
C21 C 0.0429(2) 0.30787(19) 0.47440(16) 0.0405(9) Uani 1 1 d . . . . .
H21 H 0.048769 0.345373 0.488418 0.049 Uiso 1 1 calc R . . . .
C22 C 0.0171(2) 0.2628(2) 0.49988(18) 0.0499(11) Uani 1 1 d . . . . .
H22 H 0.005422 0.270401 0.530783 0.060 Uiso 1 1 calc R . . . .
C23 C 0.0091(2) 0.2074(2) 0.4794(2) 0.0552(13) Uani 1 1 d . . . . .
H23 H -0.007731 0.177319 0.496499 0.066 Uiso 1 1 calc R . . . .
C24 C 0.0263(2) 0.1964(2) 0.4329(2) 0.0534(12) Uani 1 1 d . . . . .
H24 H 0.020301 0.158941 0.418787 0.064 Uiso 1 1 calc R . . . .
C25 C 0.05206(19) 0.24034(19) 0.40751(17) 0.0407(10) Uani 1 1 d . . . . .
H25 H 0.064168 0.232324 0.376811 0.049 Uiso 1 1 calc R . . . .
C26 C 0.05496(17) 0.36698(19) 0.33698(15) 0.0340(8) Uani 1 1 d . . . . .
C27 C 0.03177(19) 0.4225(2) 0.32565(16) 0.0420(10) Uani 1 1 d . . . . .
H27 H 0.037058 0.452642 0.349068 0.050 Uiso 1 1 calc R . . . .
C28 C 0.0008(2) 0.4339(3) 0.27999(18) 0.0523(12) Uani 1 1 d . . . . .
H28 H -0.014310 0.471667 0.272783 0.063 Uiso 1 1 calc R . . . .
C29 C -0.0079(2) 0.3901(3) 0.24513(19) 0.0587(14) Uani 1 1 d . . . . .
H29 H -0.029306 0.397709 0.214506 0.070 Uiso 1 1 calc R . . . .
C30 C 0.0155(2) 0.3346(3) 0.25594(18) 0.0563(13) Uani 1 1 d . . . . .
H30 H 0.009815 0.304811 0.232223 0.068 Uiso 1 1 calc R . . . .
C31 C 0.0474(2) 0.3220(2) 0.30149(16) 0.0448(10) Uani 1 1 d . . . . .
H31 H 0.063368 0.284451 0.308242 0.054 Uiso 1 1 calc R . . . .
C32 C 0.1812(2) 0.1152(2) 0.3277(2) 0.0535(13) Uani 1 1 d . . . . .
C33 C 0.1206(2) 0.1112(2) 0.3330(3) 0.0668(17) Uani 1 1 d . . . . .
H33 H 0.108244 0.106974 0.364125 0.080 Uiso 1 1 calc R . . . .
C34 C 0.0790(3) 0.1136(3) 0.2909(3) 0.086(2) Uani 1 1 d . . . . .
H34 H 0.038686 0.110626 0.293910 0.104 Uiso 1 1 calc R . . . .
C35 C 0.0968(4) 0.1203(3) 0.2456(4) 0.096(3) Uani 1 1 d . . . . .
H35 H 0.068484 0.122774 0.217974 0.115 Uiso 1 1 calc R . . . .
C36 C 0.1568(3) 0.1236(3) 0.2398(3) 0.080(2) Uani 1 1 d . . . . .
H36 H 0.168783 0.127390 0.208586 0.096 Uiso 1 1 calc R . . . .
C37 C 0.1986(3) 0.1210(2) 0.2815(2) 0.0603(14) Uani 1 1 d . . . . .
H37 H 0.238881 0.123312 0.278088 0.072 Uiso 1 1 calc R . . . .
C38 C 0.20232(19) 0.09619(19) 0.4335(2) 0.0481(12) Uani 1 1 d . . . . .
C39 C 0.1945(4) 0.1366(3) 0.4753(4) 0.064(3) Uani 0.647(6) 1 d . . P D 1
H39 H 0.206615 0.175962 0.473736 0.077 Uiso 0.647(6) 1 calc R . P D 1
C40 C 0.1695(5) 0.1172(5) 0.5171(4) 0.072(3) Uani 0.647(6) 1 d . U P D 1
H40 H 0.166711 0.141515 0.544257 0.086 Uiso 0.647(6) 1 calc R . P D 1
C41 C 0.1487(3) 0.0578(2) 0.5146(3) 0.0743(19) Uani 1 1 d . . . . .
H41A H 0.143550 0.049382 0.547174 0.089 Uiso 0.353(6) 1 calc R . P D 2
H41 H 0.125(5) 0.042(5) 0.547(4) 0.089 Uiso 0.647(6) 1 d R . P D 1
C42 C 0.1661(3) 0.0197(2) 0.4829(2) 0.0707(17) Uani 1 1 d . . . . .
H42 H 0.160554 -0.020656 0.487841 0.085 Uiso 1 1 calc R . . . .
C43 C 0.1927(3) 0.0381(2) 0.4422(2) 0.0655(16) Uani 1 1 d . . . . .
H43 H 0.204144 0.009730 0.420474 0.079 Uiso 1 1 calc R . . . .
C44 C 0.29250(19) 0.06756(18) 0.3708(2) 0.0457(11) Uani 1 1 d . . . . .
H44A H 0.273707 0.028883 0.366613 0.055 Uiso 1 1 calc R . . . .
H44B H 0.308986 0.077075 0.340505 0.055 Uiso 1 1 calc R . . . .
C45 C 0.37175(17) 0.00936(17) 0.41758(16) 0.0351(9) Uani 1 1 d . . . . .
C46 C 0.36629(19) -0.03474(18) 0.38196(18) 0.0412(10) Uani 1 1 d . . . . .
H46 H 0.341912 -0.028779 0.352406 0.049 Uiso 1 1 calc R . . . .
C47 C 0.3971(2) -0.08790(19) 0.39020(19) 0.0484(11) Uani 1 1 d . . . . .
H47 H 0.392668 -0.117398 0.366176 0.058 Uiso 1 1 calc R . . . .
C48 C 0.4338(2) -0.0975(2) 0.4329(2) 0.0485(11) Uani 1 1 d . . . . .
H48 H 0.454633 -0.133014 0.437875 0.058 Uiso 1 1 calc R . . . .
C49 C 0.4397(2) -0.0537(2) 0.46901(18) 0.0449(10) Uani 1 1 d . . . . .
H49 H 0.464045 -0.060026 0.498506 0.054 Uiso 1 1 calc R . . . .
C50 C 0.40927(19) -0.00087(19) 0.46105(17) 0.0402(9) Uani 1 1 d . . . . .
H50 H 0.413937 0.028487 0.485178 0.048 Uiso 1 1 calc R . . . .
C51 C 0.38093(19) 0.11627(18) 0.4131(2) 0.0444(10) Uani 1 1 d . . . . .
H51A H 0.393254 0.121426 0.380507 0.053 Uiso 1 1 calc R . . . .
H51B H 0.416260 0.107355 0.435688 0.053 Uiso 1 1 calc R . . . .
C52 C 0.41143(18) 0.23552(18) 0.42641(17) 0.0389(9) Uani 1 1 d . . . . .
C53 C 0.4280(2) 0.2443(2) 0.3794(2) 0.0581(14) Uani 1 1 d . . . . .
H53 H 0.408908 0.223346 0.352618 0.070 Uiso 1 1 calc R . . . .
C54 C 0.4731(3) 0.2841(3) 0.3723(3) 0.083(2) Uani 1 1 d . . . . .
H54 H 0.483608 0.290106 0.340798 0.099 Uiso 1 1 calc R . . . .
C55 C 0.5018(3) 0.3143(3) 0.4110(4) 0.094(3) Uani 1 1 d . . . . .
H55 H 0.532034 0.340895 0.406237 0.113 Uiso 1 1 calc R . . . .
C56 C 0.4863(3) 0.3054(3) 0.4566(3) 0.094(2) Uani 1 1 d . . . . .
H56 H 0.506569 0.325900 0.483091 0.113 Uiso 1 1 calc R . . . .
C57 C 0.4406(2) 0.2664(3) 0.4656(2) 0.0638(15) Uani 1 1 d . . . . .
H57 H 0.430178 0.261470 0.497340 0.077 Uiso 1 1 calc R . . . .
C58 C 0.3403(3) 0.1818(2) 0.4972(2) 0.0578(13) Uani 1 1 d . . . . .
C59 C 0.3406(4) 0.1305(3) 0.5232(3) 0.073(2) Uani 0.818(5) 1 d . . P E 1
H59 H 0.348677 0.094940 0.507914 0.087 Uiso 0.818(5) 1 calc R . P E 1
C60 C 0.3294(5) 0.1297(4) 0.5717(3) 0.097(3) Uani 0.818(5) 1 d . . P E 1
H60 H 0.331306 0.093965 0.588918 0.116 Uiso 0.818(5) 1 calc R . P E 1
C61 C 0.3155(4) 0.1804(3) 0.5948(3) 0.074(2) Uani 0.818(5) 1 d . . P E 1
H61 H 0.308557 0.179286 0.627693 0.089 Uiso 0.818(5) 1 calc R . P E 1
C62 C 0.3118(3) 0.2333(3) 0.5697(2) 0.0570(16) Uani 0.818(5) 1 d . . P E 1
H62 H 0.301616 0.267831 0.585332 0.068 Uiso 0.818(5) 1 calc R . P E 1
C63 C 0.3232(2) 0.2352(2) 0.5216(2) 0.0440(12) Uani 0.818(5) 1 d . . P E 1
H63 H 0.320007 0.271021 0.504410 0.053 Uiso 0.818(5) 1 calc R . P E 1
C59' C 0.4032(4) 0.1500(4) 0.5200(4) 0.073(2) Uani 0.182(5) 1 d . . P E 2
H59' H 0.437067 0.149667 0.503759 0.087 Uiso 0.182(5) 1 calc R . P E 2
C60' C 0.4009(5) 0.1238(4) 0.5656(4) 0.097(3) Uani 0.182(5) 1 d G . P E 2
H60' H 0.435569 0.109689 0.583646 0.116 Uiso 0.182(5) 1 calc R . P E 2
C61' C 0.3471(5) 0.1186(5) 0.5844(4) 0.074(2) Uani 0.182(5) 1 d G . P E 2
H61' H 0.345497 0.101024 0.615027 0.089 Uiso 0.182(5) 1 calc R . P E 2
C62' C 0.2955(5) 0.1396(5) 0.5575(4) 0.0570(16) Uani 0.182(5) 1 d G . P E 2
H62' H 0.259302 0.136151 0.570136 0.068 Uiso 0.182(5) 1 calc R . P E 2
C63' C 0.2978(5) 0.1658(4) 0.5119(4) 0.0440(12) Uani 0.182(5) 1 d G . P E 2
H63' H 0.262056 0.170835 0.491647 0.053 Uiso 0.182(5) 1 calc R . P E 2
C64 C 0.88870(12) 0.19103(12) 0.32595(12) 0.0309(8) Uani 1 1 d G . . . .
C65 C 0.73227(13) 0.19203(13) 0.33874(11) 0.0326(8) Uani 1 1 d G . . . .
C66 C 0.87061(15) 0.32327(14) 0.30257(15) 0.0389(9) Uani 1 1 d G . . . .
H66A H 0.899148 0.295140 0.292320 0.047 Uiso 1 1 calc R . . . .
H66B H 0.869730 0.357205 0.280600 0.047 Uiso 1 1 calc R . . . .
C67 C 0.89247(18) 0.34394(19) 0.35478(17) 0.0410(10) Uani 1 1 d . . . . .
H67A H 0.931998 0.360500 0.354668 0.049 Uiso 1 1 calc R . . . .
H67B H 0.866717 0.375868 0.363120 0.049 Uiso 1 1 calc R . . . .
C68 C 0.89524(16) 0.29807(19) 0.39518(16) 0.0363(9) Uani 1 1 d . . . . .
H68A H 0.907562 0.317444 0.426509 0.044 Uiso 1 1 calc R . . . .
H68B H 0.925552 0.269139 0.389845 0.044 Uiso 1 1 calc R . . . .
C69 C 0.88686(18) 0.07277(18) 0.38558(16) 0.0373(9) Uani 1 1 d . . . . .
C70 C 0.91397(18) 0.07699(18) 0.43402(16) 0.0374(9) Uani 1 1 d . . . . .
H70 H 0.894870 0.096729 0.457573 0.045 Uiso 1 1 calc R . . . .
C71 C 0.9694(2) 0.05175(19) 0.44714(19) 0.0453(10) Uani 1 1 d . . . . .
H71 H 0.987428 0.055122 0.479515 0.054 Uiso 1 1 calc R . . . .
C72 C 0.9982(2) 0.0219(2) 0.4133(2) 0.0579(13) Uani 1 1 d . . . . .
H72 H 1.034931 0.004402 0.422893 0.070 Uiso 1 1 calc R . . . .
C73 C 0.9727(3) 0.0180(3) 0.3655(2) 0.0748(19) Uani 1 1 d . . . . .
H73 H 0.992506 -0.001527 0.342230 0.090 Uiso 1 1 calc R . . . .
C74 C 0.9168(2) 0.0434(3) 0.3514(2) 0.0610(14) Uani 1 1 d . . . . .
H74 H 0.899562 0.040565 0.318784 0.073 Uiso 1 1 calc R . . . .
C75 C 0.77114(18) 0.09612(18) 0.41721(16) 0.0366(9) Uani 1 1 d . . . . .
C76 C 0.78259(19) 0.13189(19) 0.45866(16) 0.0391(9) Uani 1 1 d . . . . .
H76 H 0.812691 0.160164 0.460110 0.047 Uiso 1 1 calc R . . . .
C77 C 0.7496(2) 0.1259(2) 0.49785(17) 0.0468(11) Uani 1 1 d . . . . .
H77 H 0.757986 0.149556 0.525767 0.056 Uiso 1 1 calc R . . . .
C78 C 0.7048(2) 0.0851(3) 0.49537(19) 0.0556(13) Uani 1 1 d . . . . .
H78 H 0.682731 0.081076 0.521791 0.067 Uiso 1 1 calc R . . . .
C79 C 0.6918(2) 0.0497(3) 0.4543(2) 0.0602(14) Uani 1 1 d . . . . .
H79 H 0.660789 0.022432 0.452923 0.072 Uiso 1 1 calc R . . . .
C80 C 0.7248(2) 0.0549(2) 0.41543(18) 0.0495(11) Uani 1 1 d . . . . .
H80 H 0.716249 0.030802 0.387789 0.059 Uiso 1 1 calc R . . . .
C81 C 0.7824(2) 0.0557(2) 0.31812(17) 0.0429(10) Uani 1 1 d . . . . .
H81 H 0.773800 0.016663 0.325731 0.052 Uiso 1 1 calc R . . . .
C82 C 0.77128(19) 0.0750(2) 0.27227(17) 0.0423(10) Uani 1 1 d . . . . .
H82 H 0.754868 0.049898 0.247202 0.051 Uiso 1 1 calc R . . . .
C83 C 0.84889(19) 0.14716(18) 0.22096(14) 0.0342(8) Uani 1 1 d . . . . .
C84 C 0.8723(2) 0.09328(19) 0.20826(15) 0.0405(9) Uani 1 1 d . . . . .
H84 H 0.854636 0.058053 0.216693 0.049 Uiso 1 1 calc R . . . .
C85 C 0.9216(2) 0.0915(2) 0.18326(17) 0.0481(11) Uani 1 1 d . . . . .
H85 H 0.937088 0.055021 0.175196 0.058 Uiso 1 1 calc R . . . .
C86 C 0.9478(2) 0.1428(2) 0.17018(16) 0.0473(11) Uani 1 1 d . . . . .
H86 H 0.981183 0.141101 0.153446 0.057 Uiso 1 1 calc R . . . .
C87 C 0.9249(2) 0.1969(2) 0.18174(16) 0.0478(11) Uani 1 1 d . . . . .
H87 H 0.942527 0.231787 0.172539 0.057 Uiso 1 1 calc R . . . .
C88 C 0.8750(2) 0.1993(2) 0.20738(15) 0.0430(10) Uani 1 1 d . . . . .
H88 H 0.859485 0.235790 0.215279 0.052 Uiso 1 1 calc R . . . .
C89 C 0.7239(2) 0.1800(2) 0.22109(17) 0.0524(13) Uani 1 1 d . . . . .
C90 C 0.7284(3) 0.2248(3) 0.1871(2) 0.0684(18) Uani 1 1 d . . . . .
H90 H 0.765746 0.238489 0.181485 0.082 Uiso 1 1 calc R . . . .
C91 C 0.6771(4) 0.2497(3) 0.1610(3) 0.102(3) Uani 1 1 d . . . . .
H91 H 0.679804 0.279621 0.137892 0.123 Uiso 1 1 calc R . . . .
C92 C 0.6221(4) 0.2283(5) 0.1707(3) 0.118(4) Uani 1 1 d . . . . .
H92 H 0.587743 0.244809 0.153981 0.142 Uiso 1 1 calc R . . . .
C93 C 0.6170(3) 0.1850(5) 0.2033(3) 0.115(4) Uani 1 1 d . . . . .
H93 H 0.579316 0.171835 0.208643 0.138 Uiso 1 1 calc R . . . .
C94 C 0.6676(2) 0.1588(4) 0.2298(2) 0.082(2) Uani 1 1 d . . . . .
H94 H 0.664044 0.128394 0.252400 0.099 Uiso 1 1 calc R . . . .
C95 C 0.75256(18) 0.42099(18) 0.26820(15) 0.0350(8) Uani 1 1 d . . . . .
C96 C 0.74283(19) 0.3971(2) 0.22072(15) 0.0386(9) Uani 1 1 d . . . . .
H96 H 0.711174 0.371208 0.212413 0.046 Uiso 1 1 calc R . . . .
C97 C 0.7802(2) 0.4117(2) 0.18589(17) 0.0485(11) Uani 1 1 d . . . . .
H97 H 0.773602 0.395213 0.154445 0.058 Uiso 1 1 calc R . . . .
C98 C 0.8269(2) 0.4504(2) 0.19737(19) 0.0513(12) Uani 1 1 d . . . . .
H98 H 0.851942 0.459966 0.173922 0.062 Uiso 1 1 calc R . . . .
C99 C 0.8362(2) 0.4748(2) 0.2443(2) 0.0502(11) Uani 1 1 d . . . . .
H99 H 0.867535 0.501247 0.252140 0.060 Uiso 1 1 calc R . . . .
C100 C 0.7995(2) 0.4604(2) 0.27978(17) 0.0440(10) Uani 1 1 d . . . . .
H100 H 0.806184 0.477103 0.311153 0.053 Uiso 1 1 calc R . . . .
C101 C 0.63992(18) 0.3687(2) 0.28502(15) 0.0406(10) Uani 1 1 d . . . . .
C102 C 0.6180(2) 0.3135(2) 0.29558(17) 0.0466(11) Uani 1 1 d . . . . .
H102 H 0.640518 0.288278 0.317485 0.056 Uiso 1 1 calc R . . . .
C103 C 0.5617(2) 0.2955(3) 0.2731(2) 0.0631(15) Uani 1 1 d . . . . .
H103 H 0.547232 0.257982 0.279474 0.076 Uiso 1 1 calc R . . . .
C104 C 0.5281(2) 0.3334(4) 0.2418(2) 0.0717(19) Uani 1 1 d . . . . .
H104 H 0.490434 0.321925 0.227670 0.086 Uiso 1 1 calc R . . . .
C105 C 0.5496(2) 0.3878(4) 0.2314(2) 0.078(2) Uani 1 1 d . . . . .
H105 H 0.526524 0.412857 0.209772 0.094 Uiso 1 1 calc R . . . .
C106 C 0.6057(2) 0.4065(3) 0.25268(17) 0.0573(14) Uani 1 1 d . . . . .
H106 H 0.619990 0.443766 0.245348 0.069 Uiso 1 1 calc R . . . .
C107 C 0.6909(2) 0.46305(19) 0.34842(15) 0.0407(10) Uani 1 1 d . . . . .
H10A H 0.725744 0.488328 0.354220 0.049 Uiso 1 1 calc R . . . .
H10B H 0.660495 0.484557 0.327425 0.049 Uiso 1 1 calc R . . . .
C108 C 0.6097(2) 0.4553(2) 0.40298(16) 0.0427(10) Uani 1 1 d . . . . .
C109 C 0.5650(3) 0.4672(4) 0.3647(2) 0.079(2) Uani 1 1 d . . . . .
H109 H 0.574623 0.471342 0.332746 0.095 Uiso 1 1 calc R . . . .
C110 C 0.5069(3) 0.4730(5) 0.3734(3) 0.118(4) Uani 1 1 d . . . . .
H110 H 0.477899 0.480354 0.346902 0.141 Uiso 1 1 calc R . . . .
C111 C 0.4904(3) 0.4682(4) 0.4195(2) 0.084(2) Uani 1 1 d . . . . .
H111 H 0.450843 0.472811 0.424949 0.101 Uiso 1 1 calc R . . . .
C112 C 0.5337(2) 0.4565(3) 0.4576(2) 0.0593(13) Uani 1 1 d . . . . .
H112 H 0.523306 0.452438 0.489403 0.071 Uiso 1 1 calc R . . . .
C113 C 0.5924(2) 0.4505(2) 0.45004(17) 0.0467(11) Uani 1 1 d . . . . .
H113 H 0.620967 0.443110 0.476809 0.056 Uiso 1 1 calc R . . . .
C114 C 0.71646(18) 0.43861(17) 0.43404(14) 0.0335(8) Uani 1 1 d . . . . .
H11A H 0.702174 0.446582 0.465496 0.040 Uiso 1 1 calc R . . . .
H11B H 0.749306 0.465398 0.430805 0.040 Uiso 1 1 calc R . . . .
C115 C 0.80980(16) 0.36349(16) 0.47819(13) 0.0269(7) Uani 1 1 d . . . . .
C116 C 0.85243(17) 0.40687(17) 0.47336(14) 0.0315(8) Uani 1 1 d . . . . .
H116 H 0.845473 0.435500 0.448777 0.038 Uiso 1 1 calc R . . . .
C117 C 0.90524(18) 0.40771(18) 0.50497(15) 0.0357(8) Uani 1 1 d . . . . .
H117 H 0.933760 0.436621 0.501452 0.043 Uiso 1 1 calc R . . . .
C118 C 0.9152(2) 0.3656(2) 0.54151(16) 0.0428(10) Uani 1 1 d . . . . .
H118 H 0.950124 0.366801 0.563342 0.051 Uiso 1 1 calc R . . . .
C119 C 0.8738(2) 0.32160(19) 0.54598(16) 0.0446(11) Uani 1 1 d . . . . .
H119 H 0.881271 0.292693 0.570289 0.054 Uiso 1 1 calc R . . . .
C120 C 0.82102(19) 0.32031(17) 0.51444(14) 0.0347(8) Uani 1 1 d . . . . .
H120 H 0.793193 0.290591 0.517531 0.042 Uiso 1 1 calc R . . . .
C121 C 0.69058(17) 0.31815(17) 0.46338(14) 0.0309(8) Uani 1 1 d . . . . .
C122 C 0.6760(2) 0.3348(2) 0.50973(15) 0.0418(10) Uani 1 1 d . . . . .
H122 H 0.691684 0.369492 0.524475 0.050 Uiso 1 1 calc R . . . .
C123 C 0.6387(2) 0.3003(2) 0.53360(18) 0.0547(13) Uani 1 1 d . . . . .
H123 H 0.628438 0.312185 0.564095 0.066 Uiso 1 1 calc R . . . .
C124 C 0.6165(3) 0.2486(3) 0.5129(2) 0.0706(17) Uani 1 1 d . . . . .
H124 H 0.591749 0.225020 0.529681 0.085 Uiso 1 1 calc R . . . .
C125 C 0.6305(3) 0.2311(3) 0.4676(2) 0.0685(16) Uani 1 1 d . . . . .
H125 H 0.615315 0.195622 0.453820 0.082 Uiso 1 1 calc R . . . .
C126 C 0.6669(2) 0.2658(2) 0.44227(18) 0.0465(11) Uani 1 1 d . . . . .
H126 H 0.675569 0.254264 0.411202 0.056 Uiso 1 1 calc R . . . .
C39A C 0.1648(9) 0.1318(7) 0.4503(8) 0.064(3) Uani 0.353(6) 1 d . . P D 2
H39A H 0.155893 0.168026 0.434809 0.077 Uiso 0.353(6) 1 calc R . P D 2
C40A C 0.1385(6) 0.1161(6) 0.4904(5) 0.041(3) Uani 0.353(6) 1 d . U P D 2
H40A H 0.113232 0.143090 0.503087 0.049 Uiso 0.353(6) 1 calc R . P D 2
C127 C 0.5518(3) 0.0630(3) 0.3470(3) 0.087(2) Uani 1 1 d . . . . .
H12A H 0.526929 0.058991 0.315591 0.104 Uiso 1 1 calc R . . A .
H12B H 0.592732 0.056131 0.341406 0.104 Uiso 1 1 calc R . . A .
C128 C 0.4517(5) 0.2106(7) 0.1299(4) 0.193(8) Uani 1 1 d . . . . .
H12C H 0.409439 0.204833 0.120208 0.232 Uiso 1 1 calc R . . . .
H12D H 0.459459 0.208735 0.165597 0.232 Uiso 1 1 calc R . . . .
C129 C 0.0956(5) 0.3309(5) 0.1385(5) 0.166(7) Uani 0.788(3) 1 d D . P C 1
H12E H 0.059380 0.347529 0.148491 0.200 Uiso 0.788(3) 1 calc R . P C 1
H12F H 0.093011 0.334817 0.102855 0.200 Uiso 0.788(3) 1 calc R . P C 1
C130 C 0.1961(13) 0.392(3) 0.1847(10) 0.166(7) Uani 0.212(3) 1 d D . P C 2
H13A H 0.227808 0.417042 0.199643 0.200 Uiso 0.212(3) 1 calc R . P C 2
H13B H 0.207541 0.350350 0.190369 0.200 Uiso 0.212(3) 1 calc R . P C 2

loop_
_atom_site_aniso_label
_atom_site_aniso_U_11
_atom_site_aniso_U_22
_atom_site_aniso_U_33
_atom_site_aniso_U_23
_atom_site_aniso_U_13
_atom_site_aniso_U_12
S1 0.0336(5) 0.0236(4) 0.0378(5) -0.0065(4) 0.0063(4) 0.0002(4)
S2 0.0272(4) 0.0222(4) 0.0516(6) -0.0026(4) 0.0120(4) -0.0015(3)
S3 0.0329(5) 0.0303(4) 0.0262(4) -0.0030(3) 0.0059(4) 0.0053(4)
S4 0.0277(4) 0.0260(4) 0.0264(4) -0.0044(3) -0.0001(3) 0.0032(3)
Cl1 0.0921(13) 0.1411(19) 0.0877(12) -0.0144(12) 0.0411(10) -0.0346(13)
Cl2 0.0721(12) 0.1088(17) 0.197(3) -0.0652(17) 0.0144(14) -0.0130(11)
Cl3 0.1003(16) 0.178(3) 0.138(2) 0.049(2) -0.0295(15) -0.0419(17)
Cl4 0.190(3) 0.277(5) 0.124(2) -0.002(3) -0.007(2) -0.159(4)
Cl5 0.187(4) 0.195(5) 0.159(4) 0.056(3) 0.029(3) -0.013(4)
Cl6 0.141(3) 0.150(4) 0.272(6) -0.032(4) 0.004(3) 0.040(3)
Cl5' 0.187(4) 0.195(5) 0.159(4) 0.056(3) 0.029(3) -0.013(4)
Cl6' 0.141(3) 0.150(4) 0.272(6) -0.032(4) 0.004(3) 0.040(3)
F1 0.141(4) 0.054(2) 0.105(3) 0.0324(19) 0.065(3) 0.038(2)
F2 0.0407(17) 0.124(3) 0.094(3) -0.019(2) 0.0100(17) 0.0063(19)
F3 0.091(3) 0.122(3) 0.0347(15) 0.0092(17) 0.0099(16) 0.037(2)
F4 0.0510(16) 0.0554(18) 0.077(2) -0.0137(15) 0.0144(15) -0.0153(14)
F5 0.101(3) 0.0588(18) 0.0420(15) -0.0097(13) 0.0279(16) -0.0035(17)
F6 0.0690(19) 0.0426(15) 0.0669(18) -0.0075(13) 0.0326(15) -0.0155(14)
F7 0.150(4) 0.056(2) 0.094(3) -0.006(2) 0.024(3) -0.041(2)
F8 0.158(5) 0.079(6) 0.070(4) -0.004(3) -0.009(4) 0.074(5)
F9 0.145(7) 0.075(4) 0.121(6) -0.049(5) 0.093(6) -0.048(4)
F10 0.107(8) 0.058(5) 0.265(15) 0.050(7) -0.104(11) -0.010(5)
F11 0.165(8) 0.162(9) 0.035(3) -0.038(4) 0.046(4) -0.095(7)
F12 0.068(2) 0.099(3) 0.070(2) -0.0146(19) 0.0117(17) -0.031(2)
F13 0.142(5) 0.212(8) 0.248(8) -0.178(7) -0.010(5) -0.001(5)
F14 0.128(3) 0.075(2) 0.079(2) -0.026(2) 0.030(2) 0.012(2)
F15 0.239(8) 0.192(7) 0.090(4) 0.006(4) -0.010(4) 0.073(6)
F16 0.161(6) 0.330(10) 0.127(5) -0.123(6) 0.013(4) 0.095(6)
F17 0.162(5) 0.126(5) 0.160(5) -0.018(4) -0.021(4) 0.065(4)
F18 0.119(5) 0.286(10) 0.130(5) -0.037(5) 0.021(4) -0.048(5)
F19 0.090(3) 0.138(4) 0.089(3) 0.029(3) -0.018(2) -0.005(3)
F20 0.142(4) 0.060(2) 0.098(3) 0.008(2) 0.040(3) 0.015(2)
F21 0.074(3) 0.152(4) 0.201(5) 0.106(4) 0.084(3) 0.056(3)
F22 0.124(4) 0.057(2) 0.217(6) 0.019(3) 0.079(4) -0.004(2)
F23 0.082(2) 0.080(2) 0.104(3) 0.036(2) 0.051(2) 0.025(2)
F24 0.129(4) 0.172(5) 0.076(3) 0.057(3) 0.026(3) 0.084(4)
F8A 0.158(5) 0.079(6) 0.070(4) -0.004(3) -0.009(4) 0.074(5)
F9A 0.145(7) 0.075(4) 0.121(6) -0.049(5) 0.093(6) -0.048(4)
F10A 0.107(8) 0.058(5) 0.265(15) 0.050(7) -0.104(11) -0.010(5)
F11A 0.22(2) 0.030(6) 0.171(17) 0.022(8) 0.107(15) 0.047(9)
Fe1 0.0254(2) 0.0207(2) 0.0330(3) -0.0035(2) 0.0075(2) -0.00051(19)
Fe2 0.0238(2) 0.0267(3) 0.0268(3) -0.0058(2) 0.0022(2) 0.00127(19)
N1 0.0279(16) 0.0275(17) 0.066(2) -0.0077(16) 0.0047(16) 0.0004(13)
N2 0.0380(18) 0.0384(18) 0.0309(17) 0.0006(14) 0.0063(14) 0.0121(15)
Ni1 0.0271(2) 0.0214(2) 0.0412(3) -0.00329(19) 0.0095(2) -0.00130(18)
Ni2 0.0259(2) 0.0263(2) 0.0224(2) -0.00154(17) 0.00284(17) 0.00390(17)
O1 0.0514(18) 0.0391(17) 0.0468(18) 0.0093(14) 0.0141(14) -0.0001(14)
O2 0.0483(17) 0.0370(16) 0.0380(16) 0.0011(13) 0.0056(13) -0.0015(13)
O3 0.0271(14) 0.0452(17) 0.0490(17) -0.0061(14) 0.0072(12) 0.0033(12)
O4 0.0270(14) 0.0499(18) 0.0485(17) -0.0133(14) 0.0066(12) -0.0035(13)
P1 0.0293(5) 0.0211(4) 0.0376(5) -0.0049(4) 0.0048(4) -0.0013(4)
P2 0.0240(4) 0.0257(4) 0.0327(5) -0.0032(4) 0.0059(4) -0.0004(3)
P3 0.0295(5) 0.0220(5) 0.0672(8) -0.0042(5) 0.0034(5) -0.0010(4)
P4 0.0310(5) 0.0258(5) 0.0453(6) -0.0017(4) 0.0056(4) -0.0025(4)
P5 0.0339(5) 0.0273(5) 0.0359(5) -0.0034(4) 0.0068(4) -0.0016(4)
P6 0.0308(5) 0.0368(5) 0.0308(5) -0.0125(4) 0.0000(4) 0.0047(4)
P7 0.0341(5) 0.0365(5) 0.0256(5) 0.0026(4) 0.0048(4) 0.0105(4)
P8 0.0289(4) 0.0254(4) 0.0231(4) -0.0017(3) 0.0041(3) 0.0019(4)
P9 0.0413(6) 0.0459(6) 0.0359(6) 0.0000(5) 0.0107(5) -0.0041(5)
P10 0.0778(10) 0.0432(7) 0.0487(7) 0.0041(6) 0.0024(7) -0.0062(7)
P11 0.1116(17) 0.144(2) 0.0584(11) -0.0446(12) -0.0100(10) 0.0594(16)
P12 0.0501(7) 0.0517(7) 0.0630(8) 0.0219(6) 0.0195(6) 0.0131(6)
C1 0.0326(19) 0.0275(19) 0.044(2) -0.0068(17) 0.0120(17) -0.0027(15)
C2 0.0278(18) 0.0229(17) 0.045(2) -0.0075(16) 0.0061(16) -0.0002(14)
C3 0.069(3) 0.037(2) 0.034(2) -0.0059(18) 0.012(2) 0.001(2)
C4 0.067(3) 0.042(3) 0.054(3) -0.001(2) 0.034(2) 0.005(2)
C5 0.050(3) 0.037(2) 0.060(3) 0.007(2) 0.028(2) 0.0006(19)
C6 0.0332(19) 0.0218(17) 0.039(2) -0.0032(15) 0.0021(16) -0.0066(14)
C7 0.038(2) 0.032(2) 0.072(3) -0.005(2) 0.017(2) -0.0026(18)
C8 0.045(2) 0.041(2) 0.062(3) 0.000(2) 0.015(2) -0.010(2)
C9 0.056(3) 0.039(2) 0.033(2) 0.0031(17) 0.0035(19) -0.016(2)
C10 0.057(3) 0.031(2) 0.032(2) 0.0018(16) -0.0003(19) -0.0013(19)
C11 0.042(2) 0.0269(18) 0.0300(19) -0.0026(14) 0.0041(16) 0.0016(16)
C12 0.043(2) 0.0273(19) 0.045(2) -0.0072(17) -0.0065(19) 0.0033(17)
C13 0.051(3) 0.042(3) 0.072(3) 0.002(2) -0.018(3) -0.005(2)
C14 0.070(4) 0.060(4) 0.075(4) -0.008(3) -0.024(3) -0.002(3)
C15 0.102(5) 0.047(3) 0.076(4) -0.013(3) -0.047(4) 0.030(3)
C16 0.120(6) 0.048(3) 0.040(3) -0.008(2) 0.001(3) 0.021(3)
C17 0.073(3) 0.038(2) 0.040(2) -0.0030(19) -0.001(2) 0.014(2)
C18 0.036(2) 0.0257(17) 0.035(2) -0.0068(15) 0.0090(16) 0.0021(15)
C19 0.0288(18) 0.0307(18) 0.0340(19) -0.0018(15) 0.0095(15) 0.0050(15)
C20 0.0227(17) 0.0304(19) 0.042(2) -0.0004(16) 0.0045(15) -0.0003(14)
C21 0.044(2) 0.033(2) 0.046(2) 0.0042(18) 0.0137(19) 0.0007(18)
C22 0.053(3) 0.052(3) 0.048(3) 0.007(2) 0.025(2) 0.000(2)
C23 0.056(3) 0.042(3) 0.072(3) 0.012(2) 0.024(3) -0.006(2)
C24 0.057(3) 0.039(2) 0.069(3) -0.004(2) 0.023(3) -0.013(2)
C25 0.038(2) 0.035(2) 0.052(3) -0.0052(18) 0.0177(19) -0.0086(17)
C26 0.0252(17) 0.041(2) 0.035(2) -0.0027(16) 0.0031(15) -0.0015(16)
C27 0.038(2) 0.048(3) 0.040(2) 0.0042(19) 0.0050(18) 0.0014(19)
C28 0.047(3) 0.063(3) 0.045(3) 0.012(2) -0.002(2) 0.009(2)
C29 0.044(3) 0.091(4) 0.040(3) 0.013(3) -0.002(2) 0.005(3)
C30 0.053(3) 0.076(4) 0.040(3) -0.012(2) 0.004(2) -0.004(3)
C31 0.044(2) 0.052(3) 0.038(2) -0.0062(19) 0.0037(19) 0.002(2)
C32 0.043(2) 0.027(2) 0.087(4) -0.015(2) -0.010(3) 0.0022(18)
C33 0.038(3) 0.040(3) 0.117(5) -0.029(3) -0.010(3) 0.009(2)
C34 0.049(3) 0.052(3) 0.149(7) -0.038(4) -0.026(4) 0.015(3)
C35 0.088(5) 0.059(4) 0.126(7) -0.036(4) -0.049(5) 0.020(4)
C36 0.090(5) 0.048(3) 0.094(5) -0.027(3) -0.025(4) 0.007(3)
C37 0.057(3) 0.038(3) 0.080(4) -0.014(2) -0.018(3) -0.002(2)
C38 0.029(2) 0.027(2) 0.091(4) 0.002(2) 0.015(2) -0.0027(16)
C39 0.073(7) 0.024(3) 0.107(9) -0.015(4) 0.055(6) -0.020(4)
C40 0.072(3) 0.071(3) 0.072(3) -0.0006(10) 0.0102(11) -0.0005(10)
C41 0.062(3) 0.042(3) 0.127(6) 0.013(3) 0.047(4) -0.008(3)
C42 0.101(5) 0.031(2) 0.080(4) 0.012(3) 0.011(4) -0.003(3)
C43 0.105(5) 0.027(2) 0.066(3) 0.001(2) 0.011(3) -0.005(3)
C44 0.033(2) 0.0262(19) 0.077(3) -0.010(2) 0.004(2) 0.0002(16)
C45 0.0312(19) 0.0273(18) 0.049(2) -0.0030(17) 0.0143(17) 0.0020(15)
C46 0.039(2) 0.031(2) 0.053(3) -0.0060(18) 0.0077(19) 0.0067(17)
C47 0.059(3) 0.028(2) 0.062(3) -0.007(2) 0.023(2) 0.004(2)
C48 0.045(2) 0.034(2) 0.070(3) 0.006(2) 0.020(2) 0.0077(19)
C49 0.037(2) 0.045(2) 0.053(3) 0.006(2) 0.008(2) 0.0052(19)
C50 0.037(2) 0.034(2) 0.052(3) -0.0058(18) 0.0136(19) -0.0022(17)
C51 0.030(2) 0.030(2) 0.073(3) -0.006(2) 0.006(2) -0.0008(16)
C52 0.0293(19) 0.030(2) 0.057(3) -0.0041(18) 0.0049(18) 0.0011(16)
C53 0.057(3) 0.044(3) 0.079(4) -0.010(2) 0.030(3) -0.011(2)
C54 0.066(4) 0.064(4) 0.130(6) 0.000(4) 0.060(4) -0.005(3)
C55 0.045(3) 0.084(5) 0.158(8) -0.007(5) 0.029(4) -0.028(3)
C56 0.068(4) 0.086(5) 0.124(6) -0.022(5) -0.003(4) -0.042(4)
C57 0.054(3) 0.064(3) 0.070(4) -0.007(3) -0.005(3) -0.021(3)
C58 0.062(3) 0.056(3) 0.054(3) 0.009(2) 0.004(2) -0.014(3)
C59 0.124(7) 0.040(3) 0.063(4) 0.002(3) 0.046(4) 0.012(4)
C60 0.168(10) 0.058(4) 0.078(5) 0.030(4) 0.068(6) 0.038(5)
C61 0.118(7) 0.056(4) 0.053(4) 0.001(3) 0.032(4) 0.016(4)
C62 0.073(4) 0.051(3) 0.049(3) -0.007(3) 0.013(3) 0.012(3)
C63 0.047(3) 0.038(3) 0.046(3) -0.007(2) 0.000(2) 0.005(2)
C59' 0.124(7) 0.040(3) 0.063(4) 0.002(3) 0.046(4) 0.012(4)
C60' 0.168(10) 0.058(4) 0.078(5) 0.030(4) 0.068(6) 0.038(5)
C61' 0.118(7) 0.056(4) 0.053(4) 0.001(3) 0.032(4) 0.016(4)
C62' 0.073(4) 0.051(3) 0.049(3) -0.007(3) 0.013(3) 0.012(3)
C63' 0.047(3) 0.038(3) 0.046(3) -0.007(2) 0.000(2) 0.005(2)
C64 0.034(2) 0.0291(18) 0.0289(18) -0.0067(14) 0.0009(15) 0.0024(15)
C65 0.036(2) 0.0313(19) 0.0303(19) -0.0069(15) 0.0010(16) 0.0005(16)
C66 0.040(2) 0.032(2) 0.048(2) 0.0011(17) 0.0184(19) 0.0025(17)
C67 0.030(2) 0.034(2) 0.060(3) -0.0106(19) 0.0148(19) -0.0035(16)
C68 0.0230(17) 0.039(2) 0.045(2) -0.0133(18) -0.0016(16) -0.0015(15)
C69 0.038(2) 0.0299(19) 0.046(2) 0.0033(17) 0.0097(18) 0.0014(16)
C70 0.036(2) 0.031(2) 0.045(2) 0.0047(17) 0.0056(18) -0.0012(16)
C71 0.044(2) 0.033(2) 0.058(3) 0.010(2) 0.002(2) -0.0019(18)
C72 0.049(3) 0.046(3) 0.077(4) 0.004(3) 0.001(3) 0.016(2)
C73 0.065(4) 0.085(4) 0.074(4) -0.012(3) 0.008(3) 0.043(3)
C74 0.059(3) 0.068(4) 0.055(3) -0.011(3) 0.006(2) 0.027(3)
C75 0.035(2) 0.034(2) 0.041(2) 0.0033(17) 0.0066(17) -0.0010(16)
C76 0.042(2) 0.036(2) 0.041(2) 0.0039(17) 0.0121(18) -0.0025(18)
C77 0.048(3) 0.052(3) 0.043(2) -0.001(2) 0.013(2) 0.002(2)
C78 0.047(3) 0.074(4) 0.049(3) 0.002(3) 0.020(2) -0.004(2)
C79 0.050(3) 0.070(4) 0.064(3) -0.002(3) 0.023(3) -0.019(3)
C80 0.044(2) 0.054(3) 0.051(3) -0.004(2) 0.008(2) -0.015(2)
C81 0.046(2) 0.035(2) 0.050(3) -0.0124(19) 0.016(2) -0.0127(19)
C82 0.037(2) 0.041(2) 0.049(3) -0.019(2) 0.0085(19) -0.0097(18)
C83 0.042(2) 0.035(2) 0.0254(18) -0.0053(15) 0.0010(16) 0.0063(17)
C84 0.050(2) 0.035(2) 0.037(2) -0.0042(17) 0.0074(19) 0.0109(19)
C85 0.054(3) 0.050(3) 0.042(2) -0.003(2) 0.011(2) 0.019(2)
C86 0.048(3) 0.063(3) 0.033(2) -0.001(2) 0.0121(19) 0.013(2)
C87 0.065(3) 0.050(3) 0.030(2) -0.0004(19) 0.013(2) -0.002(2)
C88 0.064(3) 0.038(2) 0.028(2) -0.0027(17) 0.0104(19) 0.009(2)
C89 0.049(3) 0.067(3) 0.037(2) -0.028(2) -0.011(2) 0.020(2)
C90 0.074(4) 0.060(3) 0.062(3) -0.025(3) -0.029(3) 0.029(3)
C91 0.130(7) 0.085(5) 0.076(4) -0.037(4) -0.054(5) 0.060(5)
C92 0.079(5) 0.176(10) 0.089(6) -0.074(6) -0.038(5) 0.069(6)
C93 0.054(4) 0.211(11) 0.073(5) -0.086(6) -0.016(4) 0.049(5)
C94 0.037(3) 0.150(7) 0.056(3) -0.059(4) -0.005(2) 0.019(3)
C95 0.037(2) 0.035(2) 0.034(2) 0.0098(16) 0.0065(16) 0.0122(17)
C96 0.037(2) 0.048(2) 0.031(2) 0.0028(17) 0.0066(17) 0.0075(18)
C97 0.056(3) 0.057(3) 0.035(2) 0.012(2) 0.017(2) 0.015(2)
C98 0.053(3) 0.053(3) 0.051(3) 0.017(2) 0.022(2) 0.013(2)
C99 0.046(3) 0.040(2) 0.067(3) 0.012(2) 0.015(2) 0.005(2)
C100 0.049(3) 0.040(2) 0.043(2) 0.0030(19) 0.007(2) 0.007(2)
C101 0.0300(19) 0.065(3) 0.028(2) -0.0004(19) 0.0080(16) 0.0123(19)
C102 0.037(2) 0.060(3) 0.045(3) -0.012(2) 0.0111(19) 0.006(2)
C103 0.047(3) 0.089(4) 0.056(3) -0.028(3) 0.019(2) -0.008(3)
C104 0.033(3) 0.130(6) 0.052(3) -0.023(4) 0.007(2) -0.003(3)
C105 0.039(3) 0.156(7) 0.039(3) 0.003(3) 0.003(2) 0.031(4)
C106 0.041(2) 0.093(4) 0.038(2) 0.011(3) 0.007(2) 0.018(3)
C107 0.053(3) 0.037(2) 0.035(2) 0.0055(17) 0.0127(19) 0.0163(19)
C108 0.047(2) 0.042(2) 0.040(2) -0.0040(18) 0.0051(19) 0.0138(19)
C109 0.052(3) 0.147(7) 0.037(3) -0.003(3) 0.002(2) 0.036(4)
C110 0.050(4) 0.239(12) 0.061(4) -0.013(5) -0.008(3) 0.059(5)
C111 0.042(3) 0.139(7) 0.072(4) -0.002(4) 0.015(3) 0.028(4)
C112 0.052(3) 0.070(4) 0.059(3) 0.001(3) 0.022(2) 0.011(3)
C113 0.046(3) 0.052(3) 0.043(2) 0.001(2) 0.010(2) 0.010(2)
C114 0.037(2) 0.0321(19) 0.0311(19) -0.0032(15) 0.0033(16) 0.0033(16)
C115 0.0324(18) 0.0270(17) 0.0219(16) -0.0047(13) 0.0054(14) 0.0018(14)
C116 0.037(2) 0.0305(18) 0.0270(18) -0.0039(15) 0.0059(15) 0.0011(16)
C117 0.036(2) 0.033(2) 0.038(2) -0.0083(16) 0.0022(17) -0.0016(16)
C118 0.046(2) 0.039(2) 0.040(2) -0.0054(18) -0.0102(19) 0.0012(19)
C119 0.058(3) 0.035(2) 0.037(2) 0.0042(17) -0.014(2) 0.007(2)
C120 0.045(2) 0.0265(18) 0.032(2) 0.0008(15) 0.0025(17) -0.0008(16)
C121 0.0297(18) 0.0335(19) 0.0298(19) -0.0011(15) 0.0053(15) -0.0011(15)
C122 0.048(2) 0.049(3) 0.030(2) -0.0025(18) 0.0132(18) -0.006(2)
C123 0.065(3) 0.061(3) 0.042(3) 0.007(2) 0.024(2) -0.002(3)
C124 0.069(4) 0.063(4) 0.087(4) 0.008(3) 0.038(3) -0.017(3)
C125 0.062(3) 0.051(3) 0.095(5) -0.020(3) 0.024(3) -0.024(3)
C126 0.043(2) 0.046(3) 0.052(3) -0.016(2) 0.014(2) -0.009(2)
C39A 0.073(7) 0.024(3) 0.107(9) -0.015(4) 0.055(6) -0.020(4)
C40A 0.041(3) 0.041(3) 0.041(3) 0.0004(10) 0.0058(11) 0.0005(10)
C127 0.071(4) 0.100(5) 0.096(5) -0.013(4) 0.039(4) 0.005(4)
C128 0.136(9) 0.320(19) 0.112(8) 0.093(10) -0.039(7) -0.148(12)
C129 0.092(9) 0.29(2) 0.113(10) 0.037(12) -0.003(7) -0.044(11)
C130 0.092(9) 0.29(2) 0.113(10) 0.037(12) -0.003(7) -0.044(11)

loop_
_atom_type_symbol
_atom_type_description
_atom_type_scat_dispersion_real
_atom_type_scat_dispersion_imag
_atom_type_scat_source
C C 0.0033 0.0016 'International Tables Vol C Tables 4.2.6.8 and 6.1.1.4'
H H 0.0000 0.0000 'International Tables Vol C Tables 4.2.6.8 and 6.1.1.4'
Cl Cl 0.1484 0.1585 'International Tables Vol C Tables 4.2.6.8 and 6.1.1.4'
F F 0.0171 0.0103 'International Tables Vol C Tables 4.2.6.8 and 6.1.1.4'
Fe Fe 0.3463 0.8444 'International Tables Vol C Tables 4.2.6.8 and 6.1.1.4'
N N 0.0061 0.0033 'International Tables Vol C Tables 4.2.6.8 and 6.1.1.4'
Ni Ni 0.3393 1.1124 'International Tables Vol C Tables 4.2.6.8 and 6.1.1.4'
O O 0.0106 0.0060 'International Tables Vol C Tables 4.2.6.8 and 6.1.1.4'
P P 0.1023 0.0942 'International Tables Vol C Tables 4.2.6.8 and 6.1.1.4'
S S 0.1246 0.1234 'International Tables Vol C Tables 4.2.6.8 and 6.1.1.4'

loop_
_geom_angle_atom_site_label_1
_geom_angle_atom_site_label_2
_geom_angle_atom_site_label_3
_geom_angle
_geom_angle_site_symmetry_1
_geom_angle_site_symmetry_3
_geom_angle_publ_flag
Ni1 S1 Fe1 90.19(4) . . ?
C3 S1 Fe1 105.64(15) . . ?
C3 S1 Ni1 101.25(17) . . ?
Ni1 S2 Fe1 89.77(4) . . ?
C5 S2 Fe1 105.16(16) . . ?
C5 S2 Ni1 100.31(15) . . ?
Ni2 S3 Fe2 92.15(4) . . ?
C66 S3 Fe2 105.82(12) . . ?
C66 S3 Ni2 97.84(12) . . ?
Ni2 S4 Fe2 91.55(4) . . ?
C68 S4 Fe2 106.43(13) . . ?
C68 S4 Ni2 97.31(14) . . ?
S1 Fe1 S2 78.84(4) . . ?
P1 Fe1 S1 177.13(4) . . ?
P1 Fe1 S2 98.29(4) . . ?
P1 Fe1 P2 87.96(4) . . ?
P2 Fe1 S1 94.90(4) . . ?
P2 Fe1 S2 173.19(4) . . ?
C1 Fe1 S1 94.14(13) . . ?
C1 Fe1 S2 95.64(13) . . ?
C1 Fe1 P1 86.11(13) . . ?
C1 Fe1 P2 87.43(13) . . ?
C2 Fe1 S1 93.05(12) . . ?
C2 Fe1 S2 90.53(12) . . ?
C2 Fe1 P1 86.96(12) . . ?
C2 Fe1 P2 87.10(12) . . ?
C2 Fe1 C1 171.31(17) . . ?
S3 Fe2 S4 78.53(4) . . ?
P5 Fe2 S3 175.57(4) . . ?
P5 Fe2 S4 102.38(4) . . ?
P6 Fe2 S3 91.68(4) . . ?
P6 Fe2 S4 169.82(4) . . ?
P6 Fe2 P5 87.18(4) . . ?
C64 Fe2 S3 95.52(9) . . ?
C64 Fe2 S4 93.25(11) . . ?
C64 Fe2 P5 88.77(9) . . ?
C64 Fe2 P6 90.41(11) . . ?
C65 Fe2 S3 91.41(10) . . ?
C65 Fe2 S4 89.67(10) . . ?
C65 Fe2 P5 84.27(10) . . ?
C65 Fe2 P6 87.81(10) . . ?
C65 Fe2 C64 172.89(15) . . ?
C44 N1 C51 113.2(4) . . ?
C45 N1 C44 115.4(3) . . ?
C45 N1 C51 112.7(3) . . ?
C108 N2 C107 123.7(3) . . ?
C108 N2 C114 122.7(3) . . ?
C114 N2 C107 113.1(3) . . ?
S1 Ni1 S2 81.87(4) . . ?
P3 Ni1 S1 94.05(4) . . ?
P3 Ni1 S2 175.67(5) . . ?
P4 Ni1 S1 175.21(4) . . ?
P4 Ni1 S2 93.83(4) . . ?
P4 Ni1 P3 90.30(4) . . ?
S3 Ni2 S4 81.36(4) . . ?
P7 Ni2 S3 91.38(4) . . ?
P7 Ni2 S4 172.20(4) . . ?
P8 Ni2 S3 171.20(4) . . ?
P8 Ni2 S4 90.79(4) . . ?
P8 Ni2 P7 96.24(4) . . ?
C6 P1 Fe1 117.38(13) . . ?
C12 P1 Fe1 117.68(14) . . ?
C12 P1 C6 104.53(19) . . ?
C18 P1 Fe1 106.44(13) . . ?
C18 P1 C6 104.61(18) . . ?
C18 P1 C12 104.8(2) . . ?
C19 P2 Fe1 107.13(13) . . ?
C19 P2 C20 104.03(18) . . ?
C19 P2 C26 105.25(19) . . ?
C20 P2 Fe1 115.83(13) . . ?
C26 P2 Fe1 115.86(13) . . ?
C26 P2 C20 107.57(18) . . ?
C32 P3 Ni1 110.62(16) . . ?
C32 P3 C44 102.6(2) . . ?
C38 P3 Ni1 114.65(16) . . ?
C38 P3 C32 106.8(3) . . ?
C38 P3 C44 105.0(2) . . ?
C44 P3 Ni1 116.12(14) . . ?
C51 P4 Ni1 116.40(16) . . ?
C52 P4 Ni1 113.01(15) . . ?
C52 P4 C51 100.06(19) . . ?
C52 P4 C58 107.6(2) . . ?
C58 P4 Ni1 110.55(19) . . ?
C58 P4 C51 108.5(3) . . ?
C69 P5 Fe2 119.26(14) . . ?
C75 P5 Fe2 115.55(14) . . ?
C75 P5 C69 106.37(19) . . ?
C75 P5 C81 105.8(2) . . ?
C81 P5 Fe2 105.33(16) . . ?
C81 P5 C69 103.0(2) . . ?
C82 P6 Fe2 106.88(15) . . ?
C82 P6 C83 105.37(19) . . ?
C82 P6 C89 106.1(2) . . ?
C83 P6 Fe2 115.57(13) . . ?
C89 P6 Fe2 114.67(14) . . ?
C89 P6 C83 107.4(2) . . ?
C95 P7 Ni2 109.56(13) . . ?
C95 P7 C107 103.92(19) . . ?
C101 P7 Ni2 115.86(16) . . ?
C101 P7 C95 105.94(19) . . ?
C101 P7 C107 103.9(2) . . ?
C107 P7 Ni2 116.51(14) . . ?
C114 P8 Ni2 115.95(13) . . ?
C115 P8 Ni2 111.39(12) . . ?
C115 P8 C114 102.36(17) . . ?
C121 P8 Ni2 115.87(13) . . ?
C121 P8 C114 105.28(18) . . ?
C121 P8 C115 104.54(17) . . ?
F1 P9 F2 92.6(2) . . ?
F1 P9 F3 92.0(2) . . ?
F1 P9 F4 91.1(2) . . ?
F1 P9 F5 89.4(2) . . ?
F1 P9 F6 178.1(2) . . ?
F2 P9 F3 91.2(2) . . ?
F2 P9 F6 88.9(2) . . ?
F3 P9 F6 88.97(19) . . ?
F4 P9 F2 176.2(2) . . ?
F4 P9 F3 89.03(19) . . ?
F4 P9 F5 91.31(19) . . ?
F4 P9 F6 87.28(17) . . ?
F5 P9 F2 88.3(2) . . ?
F5 P9 F3 178.6(2) . . ?
F5 P9 F6 89.67(17) . . ?
F7 P10 F9 89.2(3) . . ?
F7 P10 F11A 104.3(7) . . ?
F8 P10 F7 85.7(4) . . ?
F8 P10 F9 85.4(4) . . ?
F8 P10 F10 172.3(5) . . ?
F10 P10 F7 86.7(4) . . ?
F10 P10 F9 96.0(7) . . ?
F11 P10 F7 86.1(3) . . ?
F11 P10 F8 91.4(5) . . ?
F11 P10 F9 174.5(4) . . ?
F11 P10 F10 86.5(7) . . ?
F11 P10 F12 96.1(3) . . ?
F12 P10 F7 175.3(3) . . ?
F12 P10 F8 98.4(4) . . ?
F12 P10 F9 88.8(3) . . ?
F12 P10 F10 89.3(4) . . ?
F12 P10 F11A 79.6(7) . . ?
F8A P10 F7 93.4(9) . . ?
F8A P10 F12 89.5(9) . . ?
F8A P10 F9A 103.9(10) . . ?
F8A P10 F10A 163.7(13) . . ?
F8A P10 F11A 84.6(9) . . ?
F9A P10 F7 85.2(6) . . ?
F9A P10 F12 90.5(6) . . ?
F9A P10 F10A 88.9(11) . . ?
F9A P10 F11A 166.9(8) . . ?
F10A P10 F7 97.7(8) . . ?
F10A P10 F12 80.3(8) . . ?
F10A P10 F11A 81.1(11) . . ?
F13 P11 F14 87.8(3) . . ?
F13 P11 F15 91.7(5) . . ?
F13 P11 F16 86.0(4) . . ?
F13 P11 F17 89.4(5) . . ?
F13 P11 F18 178.3(5) . . ?
F15 P11 F14 89.8(3) . . ?
F16 P11 F14 173.7(4) . . ?
F16 P11 F15 89.1(4) . . ?
F16 P11 F17 93.2(4) . . ?
F17 P11 F14 88.0(3) . . ?
F17 P11 F15 177.5(3) . . ?
F18 P11 F14 92.7(3) . . ?
F18 P11 F15 89.9(5) . . ?
F18 P11 F16 93.5(4) . . ?
F18 P11 F17 89.1(4) . . ?
F19 P12 F22 93.7(3) . . ?
F19 P12 F23 87.4(2) . . ?
F19 P12 F24 177.4(3) . . ?
F20 P12 F19 88.3(3) . . ?
F20 P12 F22 175.6(3) . . ?
F20 P12 F23 89.1(2) . . ?
F20 P12 F24 92.0(3) . . ?
F21 P12 F19 93.4(3) . . ?
F21 P12 F20 90.8(3) . . ?
F21 P12 F22 93.0(3) . . ?
F21 P12 F23 179.2(3) . . ?
F21 P12 F24 89.2(3) . . ?
F22 P12 F23 87.1(2) . . ?
F22 P12 F24 85.9(3) . . ?
F24 P12 F23 90.0(2) . . ?
O1 C1 Fe1 175.7(4) . . ?
O2 C2 Fe1 174.6(3) . . ?
S1 C3 H3A 108.6 . . ?
S1 C3 H3B 108.6 . . ?
H3A C3 H3B 107.6 . . ?
C4 C3 S1 114.6(3) . . ?
C4 C3 H3A 108.6 . . ?
C4 C3 H3B 108.6 . . ?
C3 C4 H4A 108.2 . . ?
C3 C4 H4B 108.2 . . ?
H4A C4 H4B 107.4 . . ?
C5 C4 C3 116.3(4) . . ?
C5 C4 H4A 108.2 . . ?
C5 C4 H4B 108.2 . . ?
S2 C5 H5A 108.4 . . ?
S2 C5 H5B 108.4 . . ?
C4 C5 S2 115.4(3) . . ?
C4 C5 H5A 108.4 . . ?
C4 C5 H5B 108.4 . . ?
H5A C5 H5B 107.5 . . ?
C7 C6 P1 119.4(3) . . ?
C11 C6 P1 121.7(3) . . ?
C11 C6 C7 118.9(4) . . ?
C6 C7 H7 119.7 . . ?
C8 C7 C6 120.5(4) . . ?
C8 C7 H7 119.7 . . ?
C7 C8 H8 120.2 . . ?
C9 C8 C7 119.5(4) . . ?
C9 C8 H8 120.2 . . ?
C8 C9 H9 120.0 . . ?
C10 C9 C8 120.0(4) . . ?
C10 C9 H9 120.0 . . ?
C9 C10 H10 119.3 . . ?
C9 C10 C11 121.3(4) . . ?
C11 C10 H10 119.3 . . ?
C6 C11 H11 120.2 . . ?
C10 C11 C6 119.6(4) . . ?
C10 C11 H11 120.2 . . ?
C13 C12 P1 119.7(4) . . ?
C17 C12 P1 120.0(4) . . ?
C17 C12 C13 120.3(4) . . ?
C12 C13 H13 119.8 . . ?
C14 C13 C12 120.4(6) . . ?
C14 C13 H13 119.8 . . ?
C13 C14 H14 120.1 . . ?
C15 C14 C13 119.8(6) . . ?
C15 C14 H14 120.1 . . ?
C14 C15 H15 119.4 . . ?
C14 C15 C16 121.2(5) . . ?
C16 C15 H15 119.4 . . ?
C15 C16 H16 119.9 . . ?
C17 C16 C15 120.3(6) . . ?
C17 C16 H16 119.9 . . ?
C12 C17 H17 121.0 . . ?
C16 C17 C12 118.0(5) . . ?
C16 C17 H17 121.0 . . ?
P1 C18 H18 120.0 . . ?
C19 C18 P1 119.9(3) . . ?
C19 C18 H18 120.0 . . ?
P2 C19 H19 120.7 . . ?
C18 C19 P2 118.5(3) . . ?
C18 C19 H19 120.7 . . ?
C21 C20 P2 119.9(3) . . ?
C25 C20 P2 119.9(3) . . ?
C25 C20 C21 120.0(4) . . ?
C20 C21 H21 120.2 . . ?
C20 C21 C22 119.7(4) . . ?
C22 C21 H21 120.2 . . ?
C21 C22 H22 119.9 . . ?
C23 C22 C21 120.1(4) . . ?
C23 C22 H22 119.9 . . ?
C22 C23 H23 120.2 . . ?
C22 C23 C24 119.7(4) . . ?
C24 C23 H23 120.2 . . ?
C23 C24 H24 119.6 . . ?
C25 C24 C23 120.8(5) . . ?
C25 C24 H24 119.6 . . ?
C20 C25 H25 120.1 . . ?
C24 C25 C20 119.7(4) . . ?
C24 C25 H25 120.1 . . ?
C27 C26 P2 120.3(3) . . ?
C27 C26 C31 119.4(4) . . ?
C31 C26 P2 120.2(3) . . ?
C26 C27 H27 119.7 . . ?
C26 C27 C28 120.7(5) . . ?
C28 C27 H27 119.7 . . ?
C27 C28 H28 119.7 . . ?
C29 C28 C27 120.6(5) . . ?
C29 C28 H28 119.7 . . ?
C28 C29 H29 120.4 . . ?
C28 C29 C30 119.1(5) . . ?
C30 C29 H29 120.4 . . ?
C29 C30 H30 119.3 . . ?
C29 C30 C31 121.5(5) . . ?
C31 C30 H30 119.3 . . ?
C26 C31 H31 120.7 . . ?
C30 C31 C26 118.7(5) . . ?
C30 C31 H31 120.7 . . ?
C33 C32 P3 120.4(5) . . ?
C37 C32 P3 119.3(4) . . ?
C37 C32 C33 119.7(5) . . ?
C32 C33 H33 120.6 . . ?
C34 C33 C32 118.9(7) . . ?
C34 C33 H33 120.6 . . ?
C33 C34 H34 119.6 . . ?
C35 C34 C33 120.7(7) . . ?
C35 C34 H34 119.6 . . ?
C34 C35 H35 119.6 . . ?
C34 C35 C36 120.9(7) . . ?
C36 C35 H35 119.6 . . ?
C35 C36 H36 120.5 . . ?
C35 C36 C37 118.9(8) . . ?
C37 C36 H36 120.5 . . ?
C32 C37 C36 120.8(6) . . ?
C32 C37 H37 119.6 . . ?
C36 C37 H37 119.6 . . ?
C39 C38 P3 119.7(4) . . ?
C43 C38 P3 124.4(4) . . ?
C43 C38 C39 114.9(6) . . ?
C39A C38 P3 115.2(9) . . ?
C39A C38 C43 114.3(8) . . ?
C38 C39 H39 119.0 . . ?
C40 C39 C38 122.0(7) . . ?
C40 C39 H39 119.0 . . ?
C39 C40 H40 122.6 . . ?
C39 C40 C41 114.8(9) . . ?
C41 C40 H40 122.6 . . ?
C40 C41 H41 116(5) . . ?
C42 C41 C40 121.6(7) . . ?
C42 C41 H41A 125.4 . . ?
C42 C41 H41 121(5) . . ?
C42 C41 C40A 109.3(7) . . ?
C40A C41 H41A 125.4 . . ?
C41 C42 H42 119.1 . . ?
C41 C42 C43 121.8(5) . . ?
C43 C42 H42 119.1 . . ?
C38 C43 C42 121.6(5) . . ?
C38 C43 H43 119.2 . . ?
C42 C43 H43 119.2 . . ?
N1 C44 P3 111.7(3) . . ?
N1 C44 H44A 109.3 . . ?
N1 C44 H44B 109.3 . . ?
P3 C44 H44A 109.3 . . ?
P3 C44 H44B 109.3 . . ?
H44A C44 H44B 107.9 . . ?
C46 C45 N1 123.1(4) . . ?
C46 C45 C50 118.2(4) . . ?
C50 C45 N1 118.7(4) . . ?
C45 C46 H46 119.9 . . ?
C45 C46 C47 120.3(4) . . ?
C47 C46 H46 119.9 . . ?
C46 C47 H47 119.5 . . ?
C48 C47 C46 121.1(4) . . ?
C48 C47 H47 119.5 . . ?
C47 C48 H48 120.4 . . ?
C47 C48 C49 119.3(4) . . ?
C49 C48 H48 120.4 . . ?
C48 C49 H49 120.0 . . ?
C50 C49 C48 119.9(4) . . ?
C50 C49 H49 120.0 . . ?
C45 C50 H50 119.4 . . ?
C49 C50 C45 121.2(4) . . ?
C49 C50 H50 119.4 . . ?
N1 C51 P4 115.2(3) . . ?
N1 C51 H51A 108.5 . . ?
N1 C51 H51B 108.5 . . ?
P4 C51 H51A 108.5 . . ?
P4 C51 H51B 108.5 . . ?
H51A C51 H51B 107.5 . . ?
C53 C52 P4 117.5(4) . . ?
C57 C52 P4 123.2(4) . . ?
C57 C52 C53 119.2(5) . . ?
C52 C53 H53 119.9 . . ?
C54 C53 C52 120.2(6) . . ?
C54 C53 H53 119.9 . . ?
C53 C54 H54 119.7 . . ?
C55 C54 C53 120.5(7) . . ?
C55 C54 H54 119.7 . . ?
C54 C55 H55 120.3 . . ?
C56 C55 C54 119.3(6) . . ?
C56 C55 H55 120.3 . . ?
C55 C56 H56 118.8 . . ?
C55 C56 C57 122.4(7) . . ?
C57 C56 H56 118.8 . . ?
C52 C57 C56 118.4(6) . . ?
C52 C57 H57 120.8 . . ?
C56 C57 H57 120.8 . . ?
C59 C58 P4 124.7(5) . . ?
C59 C58 C63 116.9(5) . . ?
C63 C58 P4 117.9(4) . . ?
C59' C58 P4 101.3(4) . . ?
C63' C58 P4 124.4(7) . . ?
C63' C58 C59' 117.1(8) . . ?
C58 C59 H59 119.2 . . ?
C58 C59 C60 121.5(6) . . ?
C60 C59 H59 119.2 . . ?
C59 C60 H60 119.5 . . ?
C61 C60 C59 121.0(7) . . ?
C61 C60 H60 119.5 . . ?
C60 C61 H61 120.0 . . ?
C60 C61 C62 120.1(7) . . ?
C62 C61 H61 120.0 . . ?
C61 C62 H62 120.0 . . ?
C63 C62 C61 120.0(6) . . ?
C63 C62 H62 120.0 . . ?
C58 C63 H63 119.8 . . ?
C62 C63 C58 120.3(5) . . ?
C62 C63 H63 119.8 . . ?
C58 C59' H59' 123.2 . . ?
C60' C59' C58 113.5(4) . . ?
C60' C59' H59' 123.2 . . ?
C59' C60' H60' 120.0 . . ?
C61' C60' C59' 120.0 . . ?
C61' C60' H60' 120.0 . . ?
C60' C61' H61' 120.0 . . ?
C62' C61' C60' 120.0 . . ?
C62' C61' H61' 120.0 . . ?
C61' C62' H62' 120.0 . . ?
C61' C62' C63' 120.0 . . ?
C63' C62' H62' 120.0 . . ?
C58 C63' C62' 125.1(6) . . ?
C58 C63' H63' 117.4 . . ?
C62' C63' H63' 117.4 . . ?
O3 C64 Fe2 176.9(3) . . ?
O4 C65 Fe2 174.7(3) . . ?
S3 C66 H66A 108.5 . . ?
S3 C66 H66B 108.5 . . ?
H66A C66 H66B 107.5 . . ?
C67 C66 S3 115.1(2) . . ?
C67 C66 H66A 108.5 . . ?
C67 C66 H66B 108.5 . . ?
C66 C67 H67A 108.0 . . ?
C66 C67 H67B 108.0 . . ?
H67A C67 H67B 107.3 . . ?
C68 C67 C66 117.0(3) . . ?
C68 C67 H67A 108.0 . . ?
C68 C67 H67B 108.0 . . ?
S4 C68 H68A 108.5 . . ?
S4 C68 H68B 108.5 . . ?
C67 C68 S4 114.9(3) . . ?
C67 C68 H68A 108.5 . . ?
C67 C68 H68B 108.5 . . ?
H68A C68 H68B 107.5 . . ?
C70 C69 P5 121.7(3) . . ?
C74 C69 P5 119.8(4) . . ?
C74 C69 C70 118.4(4) . . ?
C69 C70 H70 120.0 . . ?
C71 C70 C69 119.9(4) . . ?
C71 C70 H70 120.0 . . ?
C70 C71 H71 119.4 . . ?
C72 C71 C70 121.2(5) . . ?
C72 C71 H71 119.4 . . ?
C71 C72 H72 120.1 . . ?
C73 C72 C71 119.8(5) . . ?
C73 C72 H72 120.1 . . ?
C72 C73 H73 120.1 . . ?
C72 C73 C74 119.9(5) . . ?
C74 C73 H73 120.1 . . ?
C69 C74 C73 120.7(5) . . ?
C69 C74 H74 119.6 . . ?
C73 C74 H74 119.6 . . ?
C76 C75 P5 119.4(3) . . ?
C76 C75 C80 118.6(4) . . ?
C80 C75 P5 121.9(3) . . ?
C75 C76 H76 119.7 . . ?
C77 C76 C75 120.6(4) . . ?
C77 C76 H76 119.7 . . ?
C76 C77 H77 120.2 . . ?
C78 C77 C76 119.7(5) . . ?
C78 C77 H77 120.2 . . ?
C77 C78 H78 119.5 . . ?
C77 C78 C79 121.0(5) . . ?
C79 C78 H78 119.5 . . ?
C78 C79 H79 120.1 . . ?
C80 C79 C78 119.7(5) . . ?
C80 C79 H79 120.1 . . ?
C75 C80 H80 119.8 . . ?
C79 C80 C75 120.4(5) . . ?
C79 C80 H80 119.8 . . ?
P5 C81 H81 120.2 . . ?
C82 C81 P5 119.6(3) . . ?
C82 C81 H81 120.2 . . ?
P6 C82 H82 120.6 . . ?
C81 C82 P6 118.7(3) . . ?
C81 C82 H82 120.6 . . ?
C84 C83 P6 121.4(3) . . ?
C88 C83 P6 119.3(3) . . ?
C88 C83 C84 119.1(4) . . ?
C83 C84 H84 119.7 . . ?
C85 C84 C83 120.5(4) . . ?
C85 C84 H84 119.7 . . ?
C84 C85 H85 119.7 . . ?
C86 C85 C84 120.6(4) . . ?
C86 C85 H85 119.7 . . ?
C85 C86 H86 120.0 . . ?
C85 C86 C87 120.1(4) . . ?
C87 C86 H86 120.0 . . ?
C86 C87 H87 120.1 . . ?
C86 C87 C88 119.9(5) . . ?
C88 C87 H87 120.1 . . ?
C83 C88 C87 119.9(4) . . ?
C83 C88 H88 120.1 . . ?
C87 C88 H88 120.1 . . ?
C90 C89 P6 121.8(4) . . ?
C90 C89 C94 120.3(5) . . ?
C94 C89 P6 117.7(5) . . ?
C89 C90 H90 119.8 . . ?
C89 C90 C91 120.5(7) . . ?
C91 C90 H90 119.8 . . ?
C90 C91 H91 121.0 . . ?
C92 C91 C90 118.0(9) . . ?
C92 C91 H91 121.0 . . ?
C91 C92 H92 118.9 . . ?
C93 C92 C91 122.2(8) . . ?
C93 C92 H92 118.9 . . ?
C92 C93 H93 119.4 . . ?
C92 C93 C94 121.1(9) . . ?
C94 C93 H93 119.4 . . ?
C89 C94 C93 117.9(8) . . ?
C89 C94 H94 121.1 . . ?
C93 C94 H94 121.1 . . ?
C96 C95 P7 120.4(3) . . ?
C100 C95 P7 120.0(3) . . ?
C100 C95 C96 119.2(4) . . ?
C95 C96 H96 119.9 . . ?
C97 C96 C95 120.3(4) . . ?
C97 C96 H96 119.9 . . ?
C96 C97 H97 119.7 . . ?
C98 C97 C96 120.7(5) . . ?
C98 C97 H97 119.7 . . ?
C97 C98 H98 120.4 . . ?
C97 C98 C99 119.2(4) . . ?
C99 C98 H98 120.4 . . ?
C98 C99 H99 119.5 . . ?
C98 C99 C100 120.9(5) . . ?
C100 C99 H99 119.5 . . ?
C95 C100 H100 120.1 . . ?
C99 C100 C95 119.7(4) . . ?
C99 C100 H100 120.1 . . ?
C102 C101 P7 120.4(3) . . ?
C102 C101 C106 119.8(5) . . ?
C106 C101 P7 119.7(4) . . ?
C101 C102 H102 120.1 . . ?
C101 C102 C103 119.9(5) . . ?
C103 C102 H102 120.1 . . ?
C102 C103 H103 120.1 . . ?
C104 C103 C102 119.8(6) . . ?
C104 C103 H103 120.1 . . ?
C103 C104 H104 119.8 . . ?
C105 C104 C103 120.4(5) . . ?
C105 C104 H104 119.8 . . ?
C104 C105 H105 119.5 . . ?
C104 C105 C106 121.0(6) . . ?
C106 C105 H105 119.5 . . ?
C101 C106 C105 119.2(6) . . ?
C101 C106 H106 120.4 . . ?
C105 C106 H106 120.4 . . ?
N2 C107 P7 111.7(3) . . ?
N2 C107 H10A 109.3 . . ?
N2 C107 H10B 109.3 . . ?
P7 C107 H10A 109.3 . . ?
P7 C107 H10B 109.3 . . ?
H10A C107 H10B 107.9 . . ?
C109 C108 N2 121.8(4) . . ?
C109 C108 C113 116.6(4) . . ?
C113 C108 N2 121.6(4) . . ?
C108 C109 H109 119.5 . . ?
C110 C109 C108 121.1(5) . . ?
C110 C109 H109 119.5 . . ?
C109 C110 H110 119.0 . . ?
C111 C110 C109 122.0(6) . . ?
C111 C110 H110 119.0 . . ?
C110 C111 H111 121.1 . . ?
C110 C111 C112 117.8(5) . . ?
C112 C111 H111 121.1 . . ?
C111 C112 H112 119.3 . . ?
C111 C112 C113 121.5(5) . . ?
C113 C112 H112 119.3 . . ?
C108 C113 H113 119.5 . . ?
C112 C113 C108 121.1(5) . . ?
C112 C113 H113 119.5 . . ?
N2 C114 P8 112.2(3) . . ?
N2 C114 H11A 109.2 . . ?
N2 C114 H11B 109.2 . . ?
P8 C114 H11A 109.2 . . ?
P8 C114 H11B 109.2 . . ?
H11A C114 H11B 107.9 . . ?
C116 C115 P8 118.9(3) . . ?
C120 C115 P8 121.5(3) . . ?
C120 C115 C116 119.4(4) . . ?
C115 C116 H116 119.8 . . ?
C117 C116 C115 120.4(4) . . ?
C117 C116 H116 119.8 . . ?
C116 C117 H117 120.2 . . ?
C118 C117 C116 119.7(4) . . ?
C118 C117 H117 120.2 . . ?
C117 C118 H118 119.8 . . ?
C117 C118 C119 120.4(4) . . ?
C119 C118 H118 119.8 . . ?
C118 C119 H119 119.9 . . ?
C118 C119 C120 120.3(4) . . ?
C120 C119 H119 119.9 . . ?
C115 C120 H120 120.1 . . ?
C119 C120 C115 119.8(4) . . ?
C119 C120 H120 120.1 . . ?
C122 C121 P8 120.5(3) . . ?
C126 C121 P8 120.6(3) . . ?
C126 C121 C122 118.7(4) . . ?
C121 C122 H122 119.8 . . ?
C123 C122 C121 120.4(4) . . ?
C123 C122 H122 119.8 . . ?
C122 C123 H123 119.8 . . ?
C124 C123 C122 120.4(5) . . ?
C124 C123 H123 119.8 . . ?
C123 C124 H124 119.9 . . ?
C123 C124 C125 120.3(5) . . ?
C125 C124 H124 119.9 . . ?
C124 C125 H125 119.8 . . ?
C124 C125 C126 120.4(5) . . ?
C126 C125 H125 119.8 . . ?
C121 C126 H126 120.1 . . ?
C125 C126 C121 119.8(4) . . ?
C125 C126 H126 120.1 . . ?
C38 C39A H39A 120.1 . . ?
C38 C39A C40A 119.8(16) . . ?
C40A C39A H39A 120.1 . . ?
C41 C40A H40A 118.9 . . ?
C39A C40A C41 122.2(12) . . ?
C39A C40A H40A 118.9 . . ?
Cl1 C127 Cl2 110.9(4) . . ?
Cl1 C127 H12A 109.5 . . ?
Cl1 C127 H12B 109.5 . . ?
Cl2 C127 H12A 109.5 . . ?
Cl2 C127 H12B 109.5 . . ?
H12A C127 H12B 108.0 . . ?
Cl3 C128 Cl4 106.5(6) . . ?
Cl3 C128 H12C 110.4 . . ?
Cl3 C128 H12D 110.4 . . ?
Cl4 C128 H12C 110.4 . . ?
Cl4 C128 H12D 110.4 . . ?
H12C C128 H12D 108.6 . . ?
Cl5 C129 H12E 108.2 . . ?
Cl5 C129 H12F 108.2 . . ?
Cl6 C129 Cl5 116.5(7) . . ?
Cl6 C129 H12E 108.2 . . ?
Cl6 C129 H12F 108.2 . . ?
H12E C129 H12F 107.3 . . ?
Cl5' C130 H13A 111.4 . . ?
Cl5' C130 H13B 111.4 . . ?
Cl6' C130 Cl5' 102.0(16) . . ?
Cl6' C130 H13A 111.4 . . ?
Cl6' C130 H13B 111.4 . . ?
H13A C130 H13B 109.2 . . ?

loop_
_geom_bond_atom_site_label_1
_geom_bond_atom_site_label_2
_geom_bond_distance
_geom_bond_site_symmetry_2
_geom_bond_publ_flag
S1 Fe1 2.3088(11) . ?
S1 Ni1 2.2391(12) . ?
S1 C3 1.833(4) . ?
S2 Fe1 2.3188(11) . ?
S2 Ni1 2.2459(11) . ?
S2 C5 1.843(5) . ?
S3 Fe2 2.3059(11) . ?
S3 Ni2 2.2405(11) . ?
S3 C66 1.824(3) . ?
S4 Fe2 2.3193(10) . ?
S4 Ni2 2.2501(11) . ?
S4 C68 1.841(4) . ?
Cl1 C127 1.738(8) . ?
Cl2 C127 1.745(8) . ?
Cl3 C128 1.683(12) . ?
Cl4 C128 2.095(18) . ?
Cl5 C129 1.739(8) . ?
Cl6 C129 1.731(9) . ?
Cl5' C130 1.726(10) . ?
Cl6' C130 1.719(10) . ?
F1 P9 1.569(4) . ?
F2 P9 1.582(3) . ?
F3 P9 1.585(3) . ?
F4 P9 1.581(3) . ?
F5 P9 1.581(3) . ?
F6 P9 1.612(3) . ?
F7 P10 1.615(4) . ?
F8 P10 1.593(7) . ?
F9 P10 1.631(7) . ?
F10 P10 1.610(9) . ?
F11 P10 1.510(7) . ?
F12 P10 1.591(4) . ?
F13 P11 1.549(7) . ?
F14 P11 1.592(4) . ?
F15 P11 1.585(6) . ?
F16 P11 1.555(5) . ?
F17 P11 1.572(6) . ?
F18 P11 1.552(7) . ?
F19 P12 1.573(4) . ?
F20 P12 1.570(4) . ?
F21 P12 1.540(4) . ?
F22 P12 1.574(5) . ?
F23 P12 1.596(3) . ?
F24 P12 1.578(4) . ?
F8A P10 1.461(15) . ?
F9A P10 1.469(16) . ?
F10A P10 1.55(3) . ?
F11A P10 1.698(15) . ?
Fe1 P1 2.2254(11) . ?
Fe1 P2 2.2287(11) . ?
Fe1 C1 1.816(4) . ?
Fe1 C2 1.812(4) . ?
Fe2 P5 2.2469(12) . ?
Fe2 P6 2.2223(11) . ?
Fe2 C64 1.812(3) . ?
Fe2 C65 1.796(3) . ?
N1 C44 1.462(6) . ?
N1 C45 1.440(5) . ?
N1 C51 1.468(5) . ?
N2 C107 1.442(5) . ?
N2 C108 1.403(5) . ?
N2 C114 1.436(5) . ?
Ni1 P3 2.1989(12) . ?
Ni1 P4 2.1866(13) . ?
Ni2 P7 2.2102(12) . ?
Ni2 P8 2.1938(11) . ?
O1 C1 1.132(5) . ?
O2 C2 1.137(5) . ?
O3 C64 1.137(4) . ?
O4 C65 1.149(4) . ?
P1 C6 1.814(4) . ?
P1 C12 1.809(4) . ?
P1 C18 1.807(4) . ?
P2 C19 1.802(4) . ?
P2 C20 1.824(4) . ?
P2 C26 1.815(4) . ?
P3 C32 1.813(5) . ?
P3 C38 1.799(5) . ?
P3 C44 1.847(4) . ?
P4 C51 1.834(4) . ?
P4 C52 1.800(4) . ?
P4 C58 1.822(5) . ?
P5 C69 1.816(4) . ?
P5 C75 1.812(4) . ?
P5 C81 1.815(4) . ?
P6 C82 1.799(5) . ?
P6 C83 1.820(4) . ?
P6 C89 1.811(5) . ?
P7 C95 1.816(4) . ?
P7 C101 1.811(5) . ?
P7 C107 1.859(4) . ?
P8 C114 1.849(4) . ?
P8 C115 1.817(4) . ?
P8 C121 1.809(4) . ?
C3 H3A 0.9700 . ?
C3 H3B 0.9700 . ?
C3 C4 1.527(7) . ?
C4 H4A 0.9700 . ?
C4 H4B 0.9700 . ?
C4 C5 1.516(7) . ?
C5 H5A 0.9700 . ?
C5 H5B 0.9700 . ?
C6 C7 1.396(6) . ?
C6 C11 1.394(5) . ?
C7 H7 0.9300 . ?
C7 C8 1.388(6) . ?
C8 H8 0.9300 . ?
C8 C9 1.377(7) . ?
C9 H9 0.9300 . ?
C9 C10 1.373(7) . ?
C10 H10 0.9300 . ?
C10 C11 1.373(6) . ?
C11 H11 0.9300 . ?
C12 C13 1.399(7) . ?
C12 C17 1.397(7) . ?
C13 H13 0.9300 . ?
C13 C14 1.359(8) . ?
C14 H14 0.9300 . ?
C14 C15 1.355(10) . ?
C15 H15 0.9300 . ?
C15 C16 1.391(10) . ?
C16 H16 0.9300 . ?
C16 C17 1.385(7) . ?
C17 H17 0.9300 . ?
C18 H18 0.9300 . ?
C18 C19 1.331(5) . ?
C19 H19 0.9300 . ?
C20 C21 1.395(6) . ?
C20 C25 1.380(6) . ?
C21 H21 0.9300 . ?
C21 C22 1.398(6) . ?
C22 H22 0.9300 . ?
C22 C23 1.369(7) . ?
C23 H23 0.9300 . ?
C23 C24 1.396(7) . ?
C24 H24 0.9300 . ?
C24 C25 1.377(6) . ?
C25 H25 0.9300 . ?
C26 C27 1.377(6) . ?
C26 C31 1.397(6) . ?
C27 H27 0.9300 . ?
C27 C28 1.377(6) . ?
C28 H28 0.9300 . ?
C28 C29 1.368(8) . ?
C29 H29 0.9300 . ?
C29 C30 1.375(8) . ?
C30 H30 0.9300 . ?
C30 C31 1.388(7) . ?
C31 H31 0.9300 . ?
C32 C33 1.399(7) . ?
C32 C37 1.371(8) . ?
C33 H33 0.9300 . ?
C33 C34 1.396(9) . ?
C34 H34 0.9300 . ?
C34 C35 1.353(11) . ?
C35 H35 0.9300 . ?
C35 C36 1.387(11) . ?
C36 H36 0.9300 . ?
C36 C37 1.390(8) . ?
C37 H37 0.9300 . ?
C38 C39 1.487(10) . ?
C38 C43 1.353(6) . ?
C38 C39A 1.290(17) . ?
C39 H39 0.9300 . ?
C39 C40 1.402(13) . ?
C40 H40 0.9300 . ?
C40 C41 1.418(11) . ?
C41 H41A 0.9300 . ?
C41 H41 1.15(10) . ?
C41 C42 1.312(9) . ?
C41 C40A 1.476(14) . ?
C42 H42 0.9300 . ?
C42 C43 1.387(8) . ?
C43 H43 0.9300 . ?
C44 H44A 0.9700 . ?
C44 H44B 0.9700 . ?
C45 C46 1.384(6) . ?
C45 C50 1.392(6) . ?
C46 H46 0.9300 . ?
C46 C47 1.390(6) . ?
C47 H47 0.9300 . ?
C47 C48 1.364(7) . ?
C48 H48 0.9300 . ?
C48 C49 1.388(7) . ?
C49 H49 0.9300 . ?
C49 C50 1.379(6) . ?
C50 H50 0.9300 . ?
C51 H51A 0.9700 . ?
C51 H51B 0.9700 . ?
C52 C53 1.395(7) . ?
C52 C57 1.375(7) . ?
C53 H53 0.9300 . ?
C53 C54 1.390(8) . ?
C54 H54 0.9300 . ?
C54 C55 1.354(11) . ?
C55 H55 0.9300 . ?
C55 C56 1.349(11) . ?
C56 H56 0.9300 . ?
C56 C57 1.402(8) . ?
C57 H57 0.9300 . ?
C58 C59 1.355(8) . ?
C58 C63 1.450(8) . ?
C58 C59' 1.649(12) . ?
C58 C63' 1.144(12) . ?
C59 H59 0.9300 . ?
C59 C60 1.379(10) . ?
C60 H60 0.9300 . ?
C60 C61 1.360(10) . ?
C61 H61 0.9300 . ?
C61 C62 1.371(9) . ?
C62 H62 0.9300 . ?
C62 C63 1.369(8) . ?
C63 H63 0.9300 . ?
C59' H59' 0.9300 . ?
C59' C60' 1.3839(11) . ?
C60' H60' 0.9300 . ?
C60' C61' 1.3838(12) . ?
C61' H61' 0.9300 . ?
C61' C62' 1.3838(12) . ?
C62' H62' 0.9300 . ?
C62' C63' 1.3840(11) . ?
C63' H63' 0.9300 . ?
C66 H66A 0.9700 . ?
C66 H66B 0.9700 . ?
C66 C67 1.523(6) . ?
C67 H67A 0.9700 . ?
C67 H67B 0.9700 . ?
C67 C68 1.506(6) . ?
C68 H68A 0.9700 . ?
C68 H68B 0.9700 . ?
C69 C70 1.391(6) . ?
C69 C74 1.385(6) . ?
C70 H70 0.9300 . ?
C70 C71 1.385(6) . ?
C71 H71 0.9300 . ?
C71 C72 1.368(7) . ?
C72 H72 0.9300 . ?
C72 C73 1.363(8) . ?
C73 H73 0.9300 . ?
C73 C74 1.400(7) . ?
C74 H74 0.9300 . ?
C75 C76 1.387(6) . ?
C75 C80 1.397(6) . ?
C76 H76 0.9300 . ?
C76 C77 1.382(6) . ?
C77 H77 0.9300 . ?
C77 C78 1.365(7) . ?
C78 H78 0.9300 . ?
C78 C79 1.376(8) . ?
C79 H79 0.9300 . ?
C79 C80 1.376(7) . ?
C80 H80 0.9300 . ?
C81 H81 0.9300 . ?
C81 C82 1.319(7) . ?
C82 H82 0.9300 . ?
C83 C84 1.385(5) . ?
C83 C88 1.385(6) . ?
C84 H84 0.9300 . ?
C84 C85 1.376(6) . ?
C85 H85 0.9300 . ?
C85 C86 1.366(7) . ?
C86 H86 0.9300 . ?
C86 C87 1.376(7) . ?
C87 H87 0.9300 . ?
C87 C88 1.400(7) . ?
C88 H88 0.9300 . ?
C89 C90 1.382(9) . ?
C89 C94 1.407(8) . ?
C90 H90 0.9300 . ?
C90 C91 1.404(8) . ?
C91 H91 0.9300 . ?
C91 C92 1.390(14) . ?
C92 H92 0.9300 . ?
C92 C93 1.336(14) . ?
C93 H93 0.9300 . ?
C93 C94 1.409(10) . ?
C94 H94 0.9300 . ?
C95 C96 1.395(6) . ?
C95 C100 1.391(6) . ?
C96 H96 0.9300 . ?
C96 C97 1.386(6) . ?
C97 H97 0.9300 . ?
C97 C98 1.377(7) . ?
C98 H98 0.9300 . ?
C98 C99 1.386(7) . ?
C99 H99 0.9300 . ?
C99 C100 1.390(7) . ?
C100 H100 0.9300 . ?
C101 C102 1.382(7) . ?
C101 C106 1.392(6) . ?
C102 H102 0.9300 . ?
C102 C103 1.406(7) . ?
C103 H103 0.9300 . ?
C103 C104 1.370(9) . ?
C104 H104 0.9300 . ?
C104 C105 1.360(10) . ?
C105 H105 0.9300 . ?
C105 C106 1.396(8) . ?
C106 H106 0.9300 . ?
C107 H10A 0.9700 . ?
C107 H10B 0.9700 . ?
C108 C109 1.388(7) . ?
C108 C113 1.391(6) . ?
C109 H109 0.9300 . ?
C109 C110 1.370(8) . ?
C110 H110 0.9300 . ?
C110 C111 1.361(9) . ?
C111 H111 0.9300 . ?
C111 C112 1.366(8) . ?
C112 H112 0.9300 . ?
C112 C113 1.376(7) . ?
C113 H113 0.9300 . ?
C114 H11A 0.9700 . ?
C114 H11B 0.9700 . ?
C115 C116 1.391(5) . ?
C115 C120 1.388(5) . ?
C116 H116 0.9300 . ?
C116 C117 1.387(6) . ?
C117 H117 0.9300 . ?
C117 C118 1.374(6) . ?
C118 H118 0.9300 . ?
C118 C119 1.382(7) . ?
C119 H119 0.9300 . ?
C119 C120 1.385(6) . ?
C120 H120 0.9300 . ?
C121 C122 1.396(5) . ?
C121 C126 1.390(6) . ?
C122 H122 0.9300 . ?
C122 C123 1.369(6) . ?
C123 H123 0.9300 . ?
C123 C124 1.363(8) . ?
C124 H124 0.9300 . ?
C124 C125 1.371(8) . ?
C125 H125 0.9300 . ?
C125 C126 1.382(7) . ?
C126 H126 0.9300 . ?
C39A H39A 0.9300 . ?
C39A C40A 1.35(2) . ?
C40A H40A 0.9300 . ?
C127 H12A 0.9700 . ?
C127 H12B 0.9700 . ?
C128 H12C 0.9700 . ?
C128 H12D 0.9700 . ?
C129 H12E 0.9700 . ?
C129 H12F 0.9700 . ?
C130 H13A 0.9700 . ?
C130 H13B 0.9700 . ?

loop_
_geom_torsion_atom_site_label_1
_geom_torsion_atom_site_label_2
_geom_torsion_atom_site_label_3
_geom_torsion_atom_site_label_4
_geom_torsion
_geom_torsion_site_symmetry_1
_geom_torsion_site_symmetry_2
_geom_torsion_site_symmetry_3
_geom_torsion_site_symmetry_4
_geom_torsion_publ_flag
S1 C3 C4 C5 -56.7(5) . . . . ?
S3 C66 C67 C68 56.3(4) . . . . ?
Fe1 S1 C3 C4 73.2(3) . . . . ?
Fe1 S2 C5 C4 -72.4(4) . . . . ?
Fe1 P1 C6 C7 -52.1(4) . . . . ?
Fe1 P1 C6 C11 127.2(3) . . . . ?
Fe1 P1 C12 C13 84.4(4) . . . . ?
Fe1 P1 C12 C17 -93.8(3) . . . . ?
Fe1 P1 C18 C19 -2.1(4) . . . . ?
Fe1 P2 C19 C18 -1.3(4) . . . . ?
Fe1 P2 C20 C21 105.5(3) . . . . ?
Fe1 P2 C20 C25 -69.0(4) . . . . ?
Fe1 P2 C26 C27 -109.4(3) . . . . ?
Fe1 P2 C26 C31 67.4(4) . . . . ?
Fe2 S3 C66 C67 -73.1(3) . . . . ?
Fe2 S4 C68 C67 71.2(3) . . . . ?
Fe2 P5 C69 C70 95.8(3) . . . . ?
Fe2 P5 C69 C74 -83.0(4) . . . . ?
Fe2 P5 C75 C76 -59.4(4) . . . . ?
Fe2 P5 C75 C80 118.4(4) . . . . ?
Fe2 P5 C81 C82 10.4(4) . . . . ?
Fe2 P6 C82 C81 -10.5(4) . . . . ?
Fe2 P6 C83 C84 117.1(3) . . . . ?
Fe2 P6 C83 C88 -57.9(4) . . . . ?
Fe2 P6 C89 C90 91.0(4) . . . . ?
Fe2 P6 C89 C94 -84.1(4) . . . . ?
N1 C45 C46 C47 -179.2(4) . . . . ?
N1 C45 C50 C49 179.1(4) . . . . ?
N2 C108 C109 C110 -179.2(7) . . . . ?
N2 C108 C113 C112 179.2(5) . . . . ?
Ni1 S1 C3 C4 -20.2(3) . . . . ?
Ni1 S2 C5 C4 20.2(4) . . . . ?
Ni1 P3 C32 C33 -103.0(4) . . . . ?
Ni1 P3 C32 C37 68.0(4) . . . . ?
Ni1 P3 C38 C39 3.5(6) . . . . ?
Ni1 P3 C38 C43 -164.1(4) . . . . ?
Ni1 P3 C38 C39A 45.3(11) . . . . ?
Ni1 P3 C44 N1 61.6(4) . . . . ?
Ni1 P4 C51 N1 -56.0(4) . . . . ?
Ni1 P4 C52 C53 -59.8(4) . . . . ?
Ni1 P4 C52 C57 117.0(4) . . . . ?
Ni1 P4 C58 C59 112.3(6) . . . . ?
Ni1 P4 C58 C63 -59.0(5) . . . . ?
Ni1 P4 C58 C59' 172.0(4) . . . . ?
Ni1 P4 C58 C63' 37.5(8) . . . . ?
Ni2 S3 C66 C67 21.4(3) . . . . ?
Ni2 S4 C68 C67 -22.6(3) . . . . ?
Ni2 P7 C95 C96 97.3(3) . . . . ?
Ni2 P7 C95 C100 -75.2(3) . . . . ?
Ni2 P7 C101 C102 9.2(4) . . . . ?
Ni2 P7 C101 C106 -175.3(3) . . . . ?
Ni2 P7 C107 N2 -45.8(4) . . . . ?
Ni2 P8 C114 N2 48.5(3) . . . . ?
Ni2 P8 C115 C116 73.0(3) . . . . ?
Ni2 P8 C115 C120 -101.8(3) . . . . ?
Ni2 P8 C121 C122 178.2(3) . . . . ?
Ni2 P8 C121 C126 2.7(4) . . . . ?
P1 C6 C7 C8 -177.8(4) . . . . ?
P1 C6 C11 C10 178.8(3) . . . . ?
P1 C12 C13 C14 -178.4(4) . . . . ?
P1 C12 C17 C16 178.6(4) . . . . ?
P1 C18 C19 P2 2.3(5) . . . . ?
P2 C20 C21 C22 -175.6(4) . . . . ?
P2 C20 C25 C24 176.0(4) . . . . ?
P2 C26 C27 C28 177.4(4) . . . . ?
P2 C26 C31 C30 -178.0(4) . . . . ?
P3 C32 C33 C34 170.6(4) . . . . ?
P3 C32 C37 C36 -170.5(4) . . . . ?
P3 C38 C39 C40 -178.9(8) . . . . ?
P3 C38 C43 C42 -179.6(5) . . . . ?
P3 C38 C39A C40A -177.8(12) . . . . ?
P4 C52 C53 C54 176.3(5) . . . . ?
P4 C52 C57 C56 -177.0(5) . . . . ?
P4 C58 C59 C60 -175.7(8) . . . . ?
P4 C58 C63 C62 175.8(5) . . . . ?
P4 C58 C59' C60' -160.54(17) . . . . ?
P4 C58 C63' C62' 152.9(4) . . . . ?
P5 C69 C70 C71 -179.3(3) . . . . ?
P5 C69 C74 C73 179.6(5) . . . . ?
P5 C75 C76 C77 179.3(3) . . . . ?
P5 C75 C80 C79 -178.4(4) . . . . ?
P5 C81 C82 P6 -0.1(5) . . . . ?
P6 C83 C84 C85 -173.9(3) . . . . ?
P6 C83 C88 C87 174.3(3) . . . . ?
P6 C89 C90 C91 -174.8(4) . . . . ?
P6 C89 C94 C93 174.5(4) . . . . ?
P7 C95 C96 C97 -171.4(3) . . . . ?
P7 C95 C100 C99 171.8(3) . . . . ?
P7 C101 C102 C103 176.4(3) . . . . ?
P7 C101 C106 C105 -175.6(4) . . . . ?
P8 C115 C116 C117 -176.0(3) . . . . ?
P8 C115 C120 C119 176.1(3) . . . . ?
P8 C121 C122 C123 -176.1(4) . . . . ?
P8 C121 C126 C125 174.6(4) . . . . ?
C3 C4 C5 S2 56.6(5) . . . . ?
C6 P1 C12 C13 -47.9(4) . . . . ?
C6 P1 C12 C17 133.9(3) . . . . ?
C6 P1 C18 C19 122.8(3) . . . . ?
C6 C7 C8 C9 -1.4(8) . . . . ?
C7 C6 C11 C10 -2.0(6) . . . . ?
C7 C8 C9 C10 -1.2(7) . . . . ?
C8 C9 C10 C11 2.2(7) . . . . ?
C9 C10 C11 C6 -0.6(6) . . . . ?
C11 C6 C7 C8 2.9(7) . . . . ?
C12 P1 C6 C7 80.4(4) . . . . ?
C12 P1 C6 C11 -100.4(4) . . . . ?
C12 P1 C18 C19 -127.5(3) . . . . ?
C12 C13 C14 C15 -0.2(8) . . . . ?
C13 C12 C17 C16 0.4(7) . . . . ?
C13 C14 C15 C16 0.3(9) . . . . ?
C14 C15 C16 C17 -0.1(9) . . . . ?
C15 C16 C17 C12 -0.3(7) . . . . ?
C17 C12 C13 C14 -0.2(7) . . . . ?
C18 P1 C6 C7 -169.7(4) . . . . ?
C18 P1 C6 C11 9.5(4) . . . . ?
C18 P1 C12 C13 -157.6(4) . . . . ?
C18 P1 C12 C17 24.2(4) . . . . ?
C19 P2 C20 C21 -11.8(4) . . . . ?
C19 P2 C20 C25 173.7(3) . . . . ?
C19 P2 C26 C27 8.7(4) . . . . ?
C19 P2 C26 C31 -174.5(3) . . . . ?
C20 P2 C19 C18 121.9(3) . . . . ?
C20 P2 C26 C27 119.2(3) . . . . ?
C20 P2 C26 C31 -64.0(4) . . . . ?
C20 C21 C22 C23 0.7(7) . . . . ?
C21 C20 C25 C24 1.5(7) . . . . ?
C21 C22 C23 C24 -0.6(8) . . . . ?
C22 C23 C24 C25 0.9(8) . . . . ?
C23 C24 C25 C20 -1.4(8) . . . . ?
C25 C20 C21 C22 -1.1(6) . . . . ?
C26 P2 C19 C18 -125.1(3) . . . . ?
C26 P2 C20 C21 -123.1(3) . . . . ?
C26 P2 C20 C25 62.4(4) . . . . ?
C26 C27 C28 C29 0.5(7) . . . . ?
C27 C26 C31 C30 -1.2(7) . . . . ?
C27 C28 C29 C30 -1.0(8) . . . . ?
C28 C29 C30 C31 0.3(8) . . . . ?
C29 C30 C31 C26 0.8(8) . . . . ?
C31 C26 C27 C28 0.6(6) . . . . ?
C32 P3 C38 C39 -119.4(6) . . . . ?
C32 P3 C38 C43 73.0(5) . . . . ?
C32 P3 C38 C39A -77.6(11) . . . . ?
C32 P3 C44 N1 -177.6(3) . . . . ?
C32 C33 C34 C35 -0.6(8) . . . . ?
C33 C32 C37 C36 0.7(7) . . . . ?
C33 C34 C35 C36 1.5(10) . . . . ?
C34 C35 C36 C37 -1.3(10) . . . . ?
C35 C36 C37 C32 0.2(8) . . . . ?
C37 C32 C33 C34 -0.5(7) . . . . ?
C38 P3 C32 C33 22.3(4) . . . . ?
C38 P3 C32 C37 -166.6(4) . . . . ?
C38 P3 C44 N1 -66.1(4) . . . . ?
C38 C39 C40 C41 -4.1(14) . . . . ?
C38 C39A C40A C41 -3(2) . . . . ?
C39 C38 C43 C42 12.4(10) . . . . ?
C39 C40 C41 C42 18.0(13) . . . . ?
C40 C41 C42 C43 -17.0(12) . . . . ?
C41 C42 C43 C38 0.5(11) . . . . ?
C42 C41 C40A C39A -23.0(16) . . . . ?
C43 C38 C39 C40 -10.3(13) . . . . ?
C43 C38 C39A C40A 29(2) . . . . ?
C44 N1 C45 C46 13.3(6) . . . . ?
C44 N1 C45 C50 -166.8(4) . . . . ?
C44 N1 C51 P4 71.6(5) . . . . ?
C44 P3 C32 C33 132.4(4) . . . . ?
C44 P3 C32 C37 -56.5(4) . . . . ?
C44 P3 C38 C39 132.1(6) . . . . ?
C44 P3 C38 C43 -35.4(5) . . . . ?
C44 P3 C38 C39A 173.9(11) . . . . ?
C45 N1 C44 P3 154.8(3) . . . . ?
C45 N1 C51 P4 -155.3(3) . . . . ?
C45 C46 C47 C48 -0.9(7) . . . . ?
C46 C45 C50 C49 -0.9(6) . . . . ?
C46 C47 C48 C49 0.9(7) . . . . ?
C47 C48 C49 C50 -1.0(7) . . . . ?
C48 C49 C50 C45 1.0(7) . . . . ?
C50 C45 C46 C47 0.9(6) . . . . ?
C51 N1 C44 P3 -73.3(4) . . . . ?
C51 N1 C45 C46 -118.9(5) . . . . ?
C51 N1 C45 C50 61.0(5) . . . . ?
C51 P4 C52 C53 64.7(4) . . . . ?
C51 P4 C52 C57 -118.6(5) . . . . ?
C51 P4 C58 C59 -16.5(7) . . . . ?
C51 P4 C58 C63 172.2(4) . . . . ?
C51 P4 C58 C59' 43.3(4) . . . . ?
C51 P4 C58 C63' -91.3(8) . . . . ?
C52 P4 C51 N1 -178.1(4) . . . . ?
C52 P4 C58 C59 -123.9(6) . . . . ?
C52 P4 C58 C63 64.8(5) . . . . ?
C52 P4 C58 C59' -64.2(4) . . . . ?
C52 P4 C58 C63' 161.3(8) . . . . ?
C52 C53 C54 C55 0.8(10) . . . . ?
C53 C52 C57 C56 -0.3(8) . . . . ?
C53 C54 C55 C56 -0.1(12) . . . . ?
C54 C55 C56 C57 -0.8(13) . . . . ?
C55 C56 C57 C52 1.1(12) . . . . ?
C57 C52 C53 C54 -0.6(8) . . . . ?
C58 P4 C51 N1 69.4(4) . . . . ?
C58 P4 C52 C53 177.9(4) . . . . ?
C58 P4 C52 C57 -5.4(5) . . . . ?
C58 C59 C60 C61 2.2(16) . . . . ?
C58 C59' C60' C61' 9.1(4) . . . . ?
C59 C58 C63 C62 3.9(9) . . . . ?
C59 C60 C61 C62 0.8(16) . . . . ?
C60 C61 C62 C63 -1.2(13) . . . . ?
C61 C62 C63 C58 -1.1(10) . . . . ?
C63 C58 C59 C60 -4.4(12) . . . . ?
C59' C58 C63' C62' 24.7(11) . . . . ?
C59' C60' C61' C62' 0.0 . . . . ?
C60' C61' C62' C63' 0.0 . . . . ?
C61' C62' C63' C58 -14.8(7) . . . . ?
C63' C58 C59' C60' -21.9(10) . . . . ?
C66 C67 C68 S4 -55.1(4) . . . . ?
C69 P5 C75 C76 75.5(4) . . . . ?
C69 P5 C75 C80 -106.8(4) . . . . ?
C69 P5 C81 C82 -115.2(4) . . . . ?
C69 C70 C71 C72 -0.7(7) . . . . ?
C70 C69 C74 C73 0.7(8) . . . . ?
C70 C71 C72 C73 1.6(8) . . . . ?
C71 C72 C73 C74 -1.3(10) . . . . ?
C72 C73 C74 C69 0.2(10) . . . . ?
C74 C69 C70 C71 -0.5(6) . . . . ?
C75 P5 C69 C70 -37.0(4) . . . . ?
C75 P5 C69 C74 144.2(4) . . . . ?
C75 P5 C81 C82 133.3(4) . . . . ?
C75 C76 C77 C78 -1.1(7) . . . . ?
C76 C75 C80 C79 -0.6(7) . . . . ?
C76 C77 C78 C79 -0.1(8) . . . . ?
C77 C78 C79 C80 0.9(9) . . . . ?
C78 C79 C80 C75 -0.5(9) . . . . ?
C80 C75 C76 C77 1.4(7) . . . . ?
C81 P5 C69 C70 -148.1(3) . . . . ?
C81 P5 C69 C74 33.1(5) . . . . ?
C81 P5 C75 C76 -175.5(4) . . . . ?
C81 P5 C75 C80 2.3(4) . . . . ?
C82 P6 C83 C84 -0.6(4) . . . . ?
C82 P6 C83 C88 -175.6(3) . . . . ?
C82 P6 C89 C90 -151.3(4) . . . . ?
C82 P6 C89 C94 33.7(4) . . . . ?
C83 P6 C82 C81 113.0(4) . . . . ?
C83 P6 C89 C90 -38.9(4) . . . . ?
C83 P6 C89 C94 146.0(4) . . . . ?
C83 C84 C85 C86 -0.6(7) . . . . ?
C84 C83 C88 C87 -0.8(6) . . . . ?
C84 C85 C86 C87 -0.3(7) . . . . ?
C85 C86 C87 C88 0.7(7) . . . . ?
C86 C87 C88 C83 -0.1(7) . . . . ?
C88 C83 C84 C85 1.1(6) . . . . ?
C89 P6 C82 C81 -133.3(4) . . . . ?
C89 P6 C83 C84 -113.4(4) . . . . ?
C89 P6 C83 C88 71.5(4) . . . . ?
C89 C90 C91 C92 0.5(9) . . . . ?
C90 C89 C94 C93 -0.6(7) . . . . ?
C90 C91 C92 C93 -0.8(11) . . . . ?
C91 C92 C93 C94 0.3(12) . . . . ?
C92 C93 C94 C89 0.4(10) . . . . ?
C94 C89 C90 C91 0.1(7) . . . . ?
C95 P7 C101 C102 130.9(3) . . . . ?
C95 P7 C101 C106 -53.6(4) . . . . ?
C95 P7 C107 N2 -166.4(3) . . . . ?
C95 C96 C97 C98 -0.7(7) . . . . ?
C96 C95 C100 C99 -0.8(6) . . . . ?
C96 C97 C98 C99 -0.2(7) . . . . ?
C97 C98 C99 C100 0.6(7) . . . . ?
C98 C99 C100 C95 -0.1(7) . . . . ?
C100 C95 C96 C97 1.1(6) . . . . ?
C101 P7 C95 C96 -28.3(4) . . . . ?
C101 P7 C95 C100 159.1(3) . . . . ?
C101 P7 C107 N2 82.9(3) . . . . ?
C101 C102 C103 C104 -1.7(7) . . . . ?
C102 C101 C106 C105 0.0(7) . . . . ?
C102 C103 C104 C105 1.7(8) . . . . ?
C103 C104 C105 C106 -0.9(9) . . . . ?
C104 C105 C106 C101 0.0(8) . . . . ?
C106 C101 C102 C103 0.8(6) . . . . ?
C107 N2 C108 C109 7.5(7) . . . . ?
C107 N2 C108 C113 -170.7(4) . . . . ?
C107 N2 C114 P8 -82.5(4) . . . . ?
C107 P7 C95 C96 -137.5(3) . . . . ?
C107 P7 C95 C100 50.0(4) . . . . ?
C107 P7 C101 C102 -119.9(4) . . . . ?
C107 P7 C101 C106 55.6(4) . . . . ?
C108 N2 C107 P7 -107.2(4) . . . . ?
C108 N2 C114 P8 105.1(4) . . . . ?
C108 C109 C110 C111 1.0(15) . . . . ?
C109 C108 C113 C112 0.9(8) . . . . ?
C109 C110 C111 C112 -1.0(15) . . . . ?
C110 C111 C112 C113 1.0(12) . . . . ?
C111 C112 C113 C108 -1.0(9) . . . . ?
C113 C108 C109 C110 -0.9(11) . . . . ?
C114 N2 C107 P7 80.5(4) . . . . ?
C114 N2 C108 C109 179.0(5) . . . . ?
C114 N2 C108 C113 0.9(6) . . . . ?
C114 P8 C115 C116 -51.6(3) . . . . ?
C114 P8 C115 C120 133.7(3) . . . . ?
C114 P8 C121 C122 -52.2(4) . . . . ?
C114 P8 C121 C126 132.2(4) . . . . ?
C115 P8 C114 N2 170.0(3) . . . . ?
C115 P8 C121 C122 55.2(4) . . . . ?
C115 P8 C121 C126 -120.3(4) . . . . ?
C115 C116 C117 C118 -0.5(6) . . . . ?
C116 C115 C120 C119 1.4(6) . . . . ?
C116 C117 C118 C119 1.9(6) . . . . ?
C117 C118 C119 C120 -1.6(7) . . . . ?
C118 C119 C120 C115 0.0(7) . . . . ?
C120 C115 C116 C117 -1.1(5) . . . . ?
C121 P8 C114 N2 -81.0(3) . . . . ?
C121 P8 C115 C116 -161.2(3) . . . . ?
C121 P8 C115 C120 24.1(3) . . . . ?
C121 C122 C123 C124 1.6(8) . . . . ?
C122 C121 C126 C125 -1.0(7) . . . . ?
C122 C123 C124 C125 -1.2(10) . . . . ?
C123 C124 C125 C126 -0.3(10) . . . . ?
C124 C125 C126 C121 1.4(9) . . . . ?
C126 C121 C122 C123 -0.5(7) . . . . ?
C39A C38 C43 C42 -28.7(14) . . . . ?
C40A C41 C42 C43 23.2(11) . . . . ?
